data_7116746
loop_
_publ_author_name
'Valentina Brega'
'Matthias Zeller'
'Yufan He'
'H. Peter Lu'
'Jeremy K. Klosterman'

_publ_section_title
;
 Multi-responsive metal-organic lantern cages in solution
;
_journal_name_full Chem.Commun.
_journal_page_first 5077
_journal_paper_doi 10.1039/C5cc00698H
_journal_volume 51
_journal_year 2015
_chemical_formula_moiety 'C137.18 H142.36 Cu4 N4 O24, 1.82(C4 H9 N O), 6.07(C H4 O), 2.14(H2 O)'
_chemical_formula_sum 'C150.55 H187.34 Cu4 N5.82 O34.04'
_chemical_formula_weight 2877.26
_chemical_name_common Decyloxycage
_chemical_name_systematic 'Cage 2'
_chemical_properties_physical Efflorescent
_space_group_crystal_system monoclinic
_space_group_IT_number 14
_space_group_name_Hall '-P 2ybc'
_space_group_name_H-M_alt 'P 1 21/c 1'
_symmetry_space_group_name_Hall '-P 2ybc'
_symmetry_space_group_name_H-M 'P 1 21/c 1'
_atom_sites_solution_hydrogens mixed
_atom_sites_solution_primary direct
_atom_sites_solution_secondary difmap
_audit_creation_method SHELXL-2013
_audit_update_record
;
2014-12-09 deposited with the CCDC.
2015-02-13 downloaded from the CCDC.
;
_cell_angle_alpha 90
_cell_angle_beta 110.078(2)
_cell_angle_gamma 90
_cell_formula_units_Z 2
_cell_length_a 18.2648(11)
_cell_length_b 27.0741(17)
_cell_length_c 16.6959(9)
_cell_measurement_reflns_used 9439
_cell_measurement_temperature 100(2)
_cell_measurement_theta_max 66.9402
_cell_measurement_theta_min 5.5409
_cell_volume 7754.4(8)
_computing_cell_refinement 'SAINT V8.34A (Bruker, 2014)'
_computing_data_collection 'Apex2 v2014.1-0 (Bruker, 2014)'
_computing_data_reduction 'SAINT V8.34A (Bruker, 2014)'
_computing_structure_refinement
;  
SHELXL-2013 (Sheldrick, 2013), 
SHELXLE Rev645 (H\"ubschle et al., 2011)
;
_computing_structure_solution 'SHELXS-97 (Sheldrick, 2008)'
_diffrn_ambient_temperature 100(2)
_diffrn_measured_fraction_theta_full 0.948
_diffrn_measured_fraction_theta_max 0.965
_diffrn_measurement_device_type 'Bruker AXS Prospector CCD diffractometer'
_diffrn_measurement_method 'omega and phi scans'
_diffrn_radiation_monochromator 'laterally graded multilayer (Goebel) mirror'
_diffrn_radiation_type CuK\a
_diffrn_radiation_wavelength 1.54178
_diffrn_reflns_av_R_equivalents 0.0215
_diffrn_reflns_av_unetI/netI 0.0240
_diffrn_reflns_Laue_measured_fraction_full 0.948
_diffrn_reflns_Laue_measured_fraction_max 0.965
_diffrn_reflns_limit_h_max 20
_diffrn_reflns_limit_h_min -21
_diffrn_reflns_limit_k_max 22
_diffrn_reflns_limit_k_min -32
_diffrn_reflns_limit_l_max 19
_diffrn_reflns_limit_l_min -19
_diffrn_reflns_number 34555
_diffrn_reflns_point_group_measured_fraction_full 0.948
_diffrn_reflns_point_group_measured_fraction_max 0.965
_diffrn_reflns_theta_full 67.679
_diffrn_reflns_theta_max 66.882
_diffrn_reflns_theta_min 5.156
_diffrn_source 'I-mu-S microsource X-ray tube'
_exptl_absorpt_coefficient_mu 1.209
_exptl_absorpt_correction_T_max 0.7529
_exptl_absorpt_correction_T_min 0.6379
_exptl_absorpt_correction_type multi-scan
_exptl_absorpt_process_details 'Apex2 v2014.1-0 (Bruker, 2014)'
_exptl_crystal_colour green
_exptl_crystal_density_diffrn 1.232
_exptl_crystal_description block
_exptl_crystal_F_000 3039.3
_exptl_crystal_recrystallization_method 'Re-crystallisation from solvent: DMA/MeOH'
_exptl_crystal_size_max 0.210
_exptl_crystal_size_mid 0.190
_exptl_crystal_size_min 0.150
_refine_diff_density_max 0.704
_refine_diff_density_min -0.461
_refine_diff_density_rms 0.063
_refine_ls_extinction_method none
_refine_ls_goodness_of_fit_ref 1.046
_refine_ls_hydrogen_treatment mixed
_refine_ls_matrix_type full
_refine_ls_number_parameters 1267
_refine_ls_number_reflns 13282
_refine_ls_number_restraints 971
_refine_ls_restrained_S_all 1.040
_refine_ls_R_factor_all 0.0587
_refine_ls_R_factor_gt 0.0511
_refine_ls_shift/su_max 0.003
_refine_ls_shift/su_mean 0.000
_refine_ls_structure_factor_coef Fsqd
_refine_ls_weighting_details 'w=1/[\s^2^(Fo^2^)+(0.0744P)^2^+9.3369P] where P=(Fo^2^+2Fc^2^)/3'
_refine_ls_weighting_scheme calc
_refine_ls_wR_factor_gt 0.1373
_refine_ls_wR_factor_ref 0.1459
_reflns_Friedel_coverage 0.000
_reflns_number_gt 11546
_reflns_number_total 13282
_reflns_threshold_expression 'I > 2\s(I)'
_cod_data_source_file c5cc00698h2-6.cif
_cod_data_source_block Prosp14mz029_0m
_cod_database_code 7116746
_shelx_space_group_comment
;
The symmetry employed for this shelxl refinement is uniquely defined
by the following loop, which should always be used as a source of
symmetry information in preference to the above space-group names.
They are only intended as comments.
;
_shelx_estimated_absorpt_t_min 0.785
_shelx_estimated_absorpt_t_max 0.839
_shelxl_version_number 2013-4

loop_
_space_group_symop_operation_xyz
'x, y, z'
'-x, y+1/2, -z+1/2'
'-x, -y, -z'
'x, -y-1/2, z-1/2'

loop_
_atom_site_label
_atom_site_type_symbol
_atom_site_fract_x
_atom_site_fract_y
_atom_site_fract_z
_atom_site_U_iso_or_equiv
_atom_site_adp_type
_atom_site_occupancy
_atom_site_site_symmetry_order
_atom_site_calc_flag
_atom_site_refinement_flags_posn
_atom_site_refinement_flags_adp
_atom_site_refinement_flags_occupancy
_atom_site_disorder_assembly
_atom_site_disorder_group
C1 C 0.14494(14) 0.53020(9) 0.42676(15) 0.0268(5) Uani 1 1 d . . . . .
C2 C 0.10087(14) 0.48245(9) 0.40732(16) 0.0287(5) Uani 1 1 d . . . . .
C3 C 0.02425(16) 0.48084(11) 0.4064(2) 0.0418(7) Uani 1 1 d . . . . .
H3 H -0.0005 0.5102 0.4151 0.050 Uiso 1 1 calc R U . . .
C4 C -0.01556(19) 0.43662(12) 0.3928(3) 0.0641(11) Uani 1 1 d . . . . .
H4 H -0.0671 0.4353 0.3943 0.077 Uiso 1 1 calc R U . . .
C5 C 0.01942(18) 0.39404(12) 0.3770(3) 0.0601(10) Uani 1 1 d . . . . .
H5 H -0.0087 0.3638 0.3663 0.072 Uiso 1 1 calc R U . . .
C6 C 0.09593(16) 0.39534(10) 0.3766(2) 0.0397(7) Uani 1 1 d . . . . .
C7 C 0.13661(15) 0.43981(9) 0.39347(17) 0.0299(5) Uani 1 1 d . . . . .
H7 H 0.1892 0.4409 0.3955 0.036 Uiso 1 1 calc R U . . .
C8 C 0.13276(16) 0.35078(11) 0.3637(2) 0.0433(7) Uani 1 1 d . . . . .
C9 C 0.16153(17) 0.31229(11) 0.3551(2) 0.0442(7) Uani 1 1 d . . . . .
C10 C 0.19738(17) 0.26602(10) 0.3501(2) 0.0414(7) Uani 1 1 d . . . . .
C14 C 0.31228(15) 0.21820(10) 0.3625(2) 0.0370(6) Uani 1 1 d . . . . .
C15 C 0.27771(16) 0.26440(10) 0.3631(2) 0.0390(6) Uani 1 1 d . . . . .
C16 C 0.39480(16) 0.21564(10) 0.3793(2) 0.0369(6) Uani 1 1 d . . . . .
C17 C 0.46368(16) 0.21617(10) 0.3964(2) 0.0369(6) Uani 1 1 d . . . . .
C18 C 0.54685(15) 0.21681(10) 0.41629(19) 0.0338(6) Uani 1 1 d . . . . .
C19 C 0.58601(16) 0.17530(10) 0.4017(2) 0.0386(6) Uani 1 1 d . . . . .
H19 H 0.5577 0.1460 0.3796 0.046 Uiso 1 1 calc R U . . .
C20 C 0.66596(16) 0.17663(10) 0.4194(2) 0.0384(6) Uani 1 1 d . . . . .
H20 H 0.6919 0.1484 0.4083 0.046 Uiso 1 1 calc R U . . .
C21 C 0.70802(15) 0.21876(10) 0.45310(18) 0.0334(6) Uani 1 1 d . . . . .
H21 H 0.7628 0.2194 0.4655 0.040 Uiso 1 1 calc R U . . .
C22 C 0.66982(15) 0.26042(10) 0.46889(18) 0.0316(6) Uani 1 1 d . . . . .
C23 C 0.58965(15) 0.25920(10) 0.45047(18) 0.0322(6) Uani 1 1 d . . . . .
H23 H 0.5637 0.2875 0.4612 0.039 Uiso 1 1 calc R U . . .
C24 C 0.71448(14) 0.30710(10) 0.50221(18) 0.0330(6) Uani 1 1 d . . . . .
C11 C 0.1516(10) 0.2252(4) 0.3292(11) 0.035(3) Uani 0.634(5) 1 d D U P A 1
H11 H 0.0968 0.2277 0.3158 0.041 Uiso 0.634(5) 1 calc R U P A 1
C12 C 0.1858(6) 0.1801(4) 0.3276(8) 0.033(2) Uani 0.634(5) 1 d D U P A 1
C13 C 0.2658(6) 0.1775(5) 0.3423(10) 0.031(3) Uani 0.634(5) 1 d D U P A 1
H13 H 0.2884 0.1465 0.3380 0.037 Uiso 0.634(5) 1 calc R U P A 1
O3 O 0.1472(4) 0.1354(3) 0.3121(5) 0.0410(16) Uani 0.634(5) 1 d D . P A 1
C25 C 0.0667(3) 0.13595(17) 0.3070(4) 0.0451(14) Uani 0.634(5) 1 d D U P A 1
H25A H 0.0347 0.1549 0.2564 0.054 Uiso 0.634(5) 1 calc R U P A 1
H25B H 0.0618 0.1515 0.3586 0.054 Uiso 0.634(5) 1 calc R U P A 1
C26 C 0.0400(3) 0.08272(16) 0.3001(3) 0.0416(12) Uani 0.634(5) 1 d D U P A 1
H26A H 0.0547 0.0660 0.2550 0.050 Uiso 0.634(5) 1 calc R U P A 1
H26B H -0.0175 0.0818 0.2829 0.050 Uiso 0.634(5) 1 calc R U P A 1
C27 C 0.0752(4) 0.0548(2) 0.3831(5) 0.0485(17) Uani 0.634(5) 1 d D U P A 1
H27A H 0.0585 0.0709 0.4273 0.058 Uiso 0.634(5) 1 calc R U P A 1
H27B H 0.1327 0.0573 0.4015 0.058 Uiso 0.634(5) 1 calc R U P A 1
C28 C 0.0525(3) 0.0005(2) 0.3777(5) 0.0513(14) Uani 0.634(5) 1 d D U P A 1
H28A H 0.0686 -0.0153 0.3329 0.062 Uiso 0.634(5) 1 calc R U P A 1
H28B H 0.0822 -0.0155 0.4326 0.062 Uiso 0.634(5) 1 calc R U P A 1
C29 C -0.0326(5) -0.0095(4) 0.3586(8) 0.050(2) Uani 0.634(5) 1 d D U P A 1
H29A H -0.0616 0.0007 0.2991 0.060 Uiso 0.634(5) 1 calc R U P A 1
H29B H -0.0512 0.0112 0.3966 0.060 Uiso 0.634(5) 1 calc R U P A 1
C30 C -0.0519(5) -0.0636(4) 0.3696(8) 0.049(2) Uani 0.634(5) 1 d D U P A 1
H30A H -0.0313 -0.0840 0.3328 0.059 Uiso 0.634(5) 1 calc R U P A 1
H30B H -0.0231 -0.0732 0.4293 0.059 Uiso 0.634(5) 1 calc R U P A 1
C31 C -0.1369(6) -0.0770(3) 0.3496(6) 0.0506(18) Uani 0.634(5) 1 d D U P A 1
H31A H -0.1653 -0.0712 0.2882 0.061 Uiso 0.634(5) 1 calc R U P A 1
H31B H -0.1595 -0.0549 0.3822 0.061 Uiso 0.634(5) 1 calc R U P A 1
C32 C -0.1498(4) -0.1305(2) 0.3705(5) 0.0541(15) Uani 0.634(5) 1 d D U P A 1
H32A H -0.1306 -0.1526 0.3348 0.065 Uiso 0.634(5) 1 calc R U P A 1
H32B H -0.1182 -0.1370 0.4309 0.065 Uiso 0.634(5) 1 calc R U P A 1
C33 C -0.2345(4) -0.1437(2) 0.3568(5) 0.0620(17) Uani 0.634(5) 1 d D U P A 1
H33A H -0.2387 -0.1800 0.3611 0.074 Uiso 0.634(5) 1 calc R U P A 1
H33B H -0.2671 -0.1339 0.2982 0.074 Uiso 0.634(5) 1 calc R U P A 1
C34 C -0.2672(5) -0.1191(3) 0.4203(6) 0.067(2) Uani 0.634(5) 1 d D U P A 1
H34A H -0.2671 -0.0831 0.4135 0.101 Uiso 0.634(5) 1 calc R U P A 1
H34B H -0.2347 -0.1279 0.4786 0.101 Uiso 0.634(5) 1 calc R U P A 1
H34C H -0.3207 -0.1305 0.4093 0.101 Uiso 0.634(5) 1 calc R U P A 1
C11B C 0.1559(17) 0.2173(7) 0.348(2) 0.037(5) Uani 0.366(5) 1 d D U P A 2
H11B H 0.1030 0.2176 0.3445 0.045 Uiso 0.366(5) 1 calc R U P A 2
C12B C 0.1926(10) 0.1729(6) 0.3505(15) 0.035(4) Uani 0.366(5) 1 d D U P A 2
C13B C 0.2719(11) 0.1706(10) 0.3619(19) 0.033(5) Uani 0.366(5) 1 d D U P A 2
H13B H 0.2988 0.1399 0.3690 0.040 Uiso 0.366(5) 1 calc R U P A 2
O3B O 0.1565(6) 0.1279(5) 0.3446(9) 0.044(3) Uani 0.366(5) 1 d D . P A 2
C25B C 0.0865(5) 0.1276(3) 0.3662(7) 0.0382(19) Uani 0.366(5) 1 d D U P A 2
H25C H 0.0426 0.1418 0.3188 0.046 Uiso 0.366(5) 1 calc R U P A 2
H25D H 0.0942 0.1478 0.4179 0.046 Uiso 0.366(5) 1 calc R U P A 2
C26B C 0.0686(7) 0.0744(3) 0.3823(7) 0.036(2) Uani 0.366(5) 1 d D U P A 2
H26C H 0.0248 0.0745 0.4046 0.043 Uiso 0.366(5) 1 calc R U P A 2
H26D H 0.1146 0.0605 0.4273 0.043 Uiso 0.366(5) 1 calc R U P A 2
C27B C 0.0474(4) 0.0405(2) 0.3051(5) 0.0341(18) Uani 0.366(5) 1 d D U P A 2
H27C H 0.0917 0.0392 0.2838 0.041 Uiso 0.366(5) 1 calc R U P A 2
H27D H 0.0022 0.0546 0.2593 0.041 Uiso 0.366(5) 1 calc R U P A 2
C28B C 0.0275(5) -0.0120(3) 0.3236(6) 0.0367(18) Uani 0.366(5) 1 d D U P A 2
H28C H 0.0250 -0.0335 0.2747 0.044 Uiso 0.366(5) 1 calc R U P A 2
H28D H 0.0696 -0.0246 0.3744 0.044 Uiso 0.366(5) 1 calc R U P A 2
C29B C -0.0486(8) -0.0151(7) 0.3390(13) 0.043(4) Uani 0.366(5) 1 d D U P A 2
H29C H -0.0899 -0.0004 0.2896 0.052 Uiso 0.366(5) 1 calc R U P A 2
H29D H -0.0448 0.0049 0.3899 0.052 Uiso 0.366(5) 1 calc R U P A 2
C30B C -0.0725(9) -0.0680(7) 0.3525(14) 0.054(4) Uani 0.366(5) 1 d D U P A 2
H30C H -0.0776 -0.0880 0.3013 0.065 Uiso 0.366(5) 1 calc R U P A 2
H30D H -0.0313 -0.0830 0.4016 0.065 Uiso 0.366(5) 1 calc R U P A 2
C31B C -0.1491(10) -0.0685(6) 0.3690(15) 0.074(5) Uani 0.366(5) 1 d D U P A 2
H31C H -0.1428 -0.0488 0.4208 0.089 Uiso 0.366(5) 1 calc R U P A 2
H31D H -0.1891 -0.0520 0.3206 0.089 Uiso 0.366(5) 1 calc R U P A 2
C32B C -0.1788(10) -0.1193(6) 0.3805(15) 0.105(5) Uani 0.366(5) 1 d D U P A 2
H32C H -0.1405 -0.1350 0.4312 0.126 Uiso 0.366(5) 1 calc R U P A 2
H32D H -0.1818 -0.1398 0.3303 0.126 Uiso 0.366(5) 1 calc R U P A 2
C33B C -0.2582(13) -0.1198(9) 0.391(2) 0.140(8) Uani 0.366(5) 1 d D U P A 2
H33C H -0.2581 -0.0940 0.4332 0.168 Uiso 0.366(5) 1 calc R U P A 2
H33D H -0.2976 -0.1101 0.3360 0.168 Uiso 0.366(5) 1 calc R U P A 2
C34B C -0.2840(14) -0.1663(9) 0.4184(18) 0.187(10) Uani 0.366(5) 1 d D U P A 2
H34D H -0.3377 -0.1627 0.4174 0.281 Uiso 0.366(5) 1 calc R U P A 2
H34E H -0.2499 -0.1744 0.4765 0.281 Uiso 0.366(5) 1 calc R U P A 2
H34F H -0.2817 -0.1930 0.3796 0.281 Uiso 0.366(5) 1 calc R U P A 2
C35 C 0.19038(15) 0.61872(9) 0.30078(18) 0.0311(6) Uani 1 1 d . . . . .
C36 C 0.17043(14) 0.61667(9) 0.20607(17) 0.0303(5) Uani 1 1 d . . . . .
C37 C 0.11122(16) 0.64589(10) 0.15196(19) 0.0347(6) Uani 1 1 d . . . . .
H37 H 0.0837 0.6682 0.1752 0.042 Uiso 1 1 calc R U . . .
C38 C 0.09226(17) 0.64261(11) 0.06425(19) 0.0398(6) Uani 1 1 d . . . . .
H38 H 0.0524 0.6630 0.0278 0.048 Uiso 1 1 calc R U . . .
C39 C 0.13125(16) 0.60965(11) 0.02951(18) 0.0376(6) Uani 1 1 d . . . . .
H39 H 0.1178 0.6074 -0.0306 0.045 Uiso 1 1 calc R U . . .
C40 C 0.19062(16) 0.57954(10) 0.08316(18) 0.0335(6) Uani 1 1 d . . . . .
C41 C 0.21012(15) 0.58372(9) 0.17097(18) 0.0311(6) Uani 1 1 d . . . . .
H41 H 0.2509 0.5640 0.2076 0.037 Uiso 1 1 calc R U . . .
C42 C 0.23201(16) 0.54604(11) 0.04736(18) 0.0367(6) Uani 1 1 d . . . . .
C43 C 0.26747(16) 0.51986(11) 0.01540(18) 0.0374(6) Uani 1 1 d . . . . .
C44 C 0.31321(16) 0.49110(10) -0.02184(18) 0.0340(6) Uani 1 1 d . . . . .
C45 C 0.28586(15) 0.48167(10) -0.10952(17) 0.0324(6) Uani 1 1 d . . . . .
H45 H 0.2354 0.4927 -0.1438 0.039 Uiso 1 1 calc R U . . .
C46 C 0.33170(15) 0.45649(10) -0.14655(17) 0.0324(6) Uani 1 1 d . . . . .
C47 C 0.40521(15) 0.43947(10) -0.09530(18) 0.0330(6) Uani 1 1 d . . . . .
H47 H 0.4364 0.4216 -0.1205 0.040 Uiso 1 1 calc R U . . .
C48 C 0.43318(16) 0.44838(10) -0.00813(18) 0.0336(6) Uani 1 1 d . . . . .
C49 C 0.38784(16) 0.47495(10) 0.03054(18) 0.0355(6) Uani 1 1 d . . . . .
C50 C 0.50887(17) 0.43182(10) 0.04401(18) 0.0369(6) Uani 1 1 d . . . . .
C51 C 0.57245(17) 0.42003(10) 0.09094(18) 0.0376(6) Uani 1 1 d . . . . .
C52 C 0.64925(16) 0.40740(10) 0.14694(18) 0.0341(6) Uani 1 1 d . . . . .
C53 C 0.70654(18) 0.39305(11) 0.11349(19) 0.0418(7) Uani 1 1 d . . . . .
H53 H 0.6942 0.3908 0.0535 0.050 Uiso 1 1 calc R U . . .
C54 C 0.78106(19) 0.38213(13) 0.1677(2) 0.0474(8) Uani 1 1 d . . . . .
H54 H 0.8201 0.3732 0.1447 0.057 Uiso 1 1 calc R U . . .
C55 C 0.79925(17) 0.38403(11) 0.25508(19) 0.0390(6) Uani 1 1 d . . . . .
H55 H 0.8504 0.3760 0.2918 0.047 Uiso 1 1 calc R U . . .
C56 C 0.74242(14) 0.39781(9) 0.28967(17) 0.0293(5) Uani 1 1 d . . . . .
C57 C 0.66800(15) 0.40987(9) 0.23478(17) 0.0309(5) Uani 1 1 d . . . . .
H57 H 0.6295 0.4199 0.2578 0.037 Uiso 1 1 calc R U . . .
C58 C 0.76041(14) 0.39767(9) 0.38355(17) 0.0301(5) Uani 1 1 d . . . . .
O8 O 0.3117(9) 0.4427(4) -0.2306(10) 0.0338(19) Uani 0.637(2) 1 d D . P B 1
C59 C 0.2326(8) 0.4532(6) -0.2838(8) 0.032(2) Uani 0.637(2) 1 d D U P B 1
H59A H 0.2232 0.4892 -0.2859 0.039 Uiso 0.637(2) 1 calc R U P B 1
H59B H 0.1959 0.4371 -0.2600 0.039 Uiso 0.637(2) 1 calc R U P B 1
C60 C 0.2192(9) 0.4339(3) -0.3727(7) 0.049(2) Uani 0.637(2) 1 d D U P B 1
H60A H 0.2552 0.4512 -0.3961 0.058 Uiso 0.637(2) 1 calc R U P B 1
H60B H 0.1654 0.4423 -0.4093 0.058 Uiso 0.637(2) 1 calc R U P B 1
C61 C 0.2307(3) 0.3781(2) -0.3787(4) 0.0515(14) Uani 0.637(2) 1 d D U P B 1
H61A H 0.2130 0.3616 -0.3357 0.062 Uiso 0.637(2) 1 calc R U P B 1
H61B H 0.1963 0.3667 -0.4355 0.062 Uiso 0.637(2) 1 calc R U P B 1
C62 C 0.3111(3) 0.3610(2) -0.3661(4) 0.0664(15) Uani 0.637(2) 1 d D U P B 1
H62A H 0.3454 0.3699 -0.3078 0.080 Uiso 0.637(2) 1 calc R U P B 1
H62B H 0.3305 0.3784 -0.4070 0.080 Uiso 0.637(2) 1 calc R U P B 1
C63 C 0.3159(4) 0.3061(3) -0.3782(5) 0.0700(17) Uani 0.637(2) 1 d D U P B 1
H63A H 0.2825 0.2977 -0.4372 0.084 Uiso 0.637(2) 1 calc R U P B 1
H63B H 0.2937 0.2891 -0.3391 0.084 Uiso 0.637(2) 1 calc R U P B 1
C64 C 0.3981(5) 0.2852(3) -0.3627(6) 0.082(2) Uani 0.637(2) 1 d D U P B 1
H64A H 0.4230 0.3047 -0.3964 0.099 Uiso 0.637(2) 1 calc R U P B 1
H64B H 0.4298 0.2894 -0.3017 0.099 Uiso 0.637(2) 1 calc R U P B 1
C65 C 0.3989(5) 0.2314(3) -0.3858(6) 0.093(2) Uani 0.637(2) 1 d D U P B 1
H65A H 0.3658 0.2269 -0.4462 0.112 Uiso 0.637(2) 1 calc R U P B 1
H65B H 0.3756 0.2118 -0.3506 0.112 Uiso 0.637(2) 1 calc R U P B 1
C66 C 0.4818(6) 0.2106(4) -0.3730(5) 0.108(3) Uani 0.637(2) 1 d D U P B 1
H66A H 0.4749 0.1777 -0.4004 0.129 Uiso 0.637(2) 1 calc R U P B 1
H66B H 0.5054 0.2322 -0.4054 0.129 Uiso 0.637(2) 1 calc R U P B 1
C67 C 0.5399(6) 0.2051(4) -0.2856(6) 0.119(3) Uani 0.637(2) 1 d D U P B 1
H67A H 0.5857 0.2255 -0.2800 0.179 Uiso 0.637(2) 1 calc R U P B 1
H67B H 0.5558 0.1704 -0.2755 0.179 Uiso 0.637(2) 1 calc R U P B 1
H67C H 0.5166 0.2157 -0.2435 0.179 Uiso 0.637(2) 1 calc R U P B 1
O15 O 0.5139(4) 0.6142(4) 0.6016(9) 0.131(5) Uani 0.410(3) 1 d . . P C 1
H15 H 0.4895 0.5885 0.5797 0.196 Uiso 0.410(3) 1 calc DR U P C 1
C85 C 0.5099(8) 0.6211(7) 0.6847(10) 0.121(6) Uani 0.410(3) 1 d . . P C 1
H85A H 0.5324 0.5922 0.7201 0.182 Uiso 0.410(3) 1 calc R U P C 1
H85B H 0.4553 0.6249 0.6804 0.182 Uiso 0.410(3) 1 calc R U P C 1
H85C H 0.5392 0.6507 0.7106 0.182 Uiso 0.410(3) 1 calc R U P C 1
O8B O 0.3107(17) 0.4536(9) -0.2351(19) 0.0338(19) Uani 0.363(2) 1 d D . P B 2
C59B C 0.2303(15) 0.4578(12) -0.2901(16) 0.053(6) Uani 0.363(2) 1 d D U P B 2
H59C H 0.2121 0.4923 -0.2914 0.063 Uiso 0.363(2) 1 calc R U P B 2
H59D H 0.1967 0.4364 -0.2692 0.063 Uiso 0.363(2) 1 calc R U P B 2
C60B C 0.2268(18) 0.4417(7) -0.3780(15) 0.068(6) Uani 0.363(2) 1 d D U P B 2
H60C H 0.1714 0.4404 -0.4156 0.081 Uiso 0.363(2) 1 calc R U P B 2
H60D H 0.2530 0.4670 -0.4014 0.081 Uiso 0.363(2) 1 calc R U P B 2
C61B C 0.2638(11) 0.3922(6) -0.3809(13) 0.126(6) Uani 0.363(2) 1 d D U P B 2
H61C H 0.3156 0.4006 -0.3839 0.152 Uiso 0.363(2) 1 calc R U P B 2
H61D H 0.2744 0.3784 -0.3230 0.152 Uiso 0.363(2) 1 calc R U P B 2
C62B C 0.2401(10) 0.3514(5) -0.4345(9) 0.120(5) Uani 0.363(2) 1 d D U P B 2
H62C H 0.2367 0.3629 -0.4920 0.144 Uiso 0.363(2) 1 calc R U P B 2
H62D H 0.1860 0.3441 -0.4377 0.144 Uiso 0.363(2) 1 calc R U P B 2
C63B C 0.2813(11) 0.3029(6) -0.4216(11) 0.113(5) Uani 0.363(2) 1 d D U P B 2
H63C H 0.2645 0.2851 -0.4767 0.135 Uiso 0.363(2) 1 calc R U P B 2
H63D H 0.2644 0.2831 -0.3812 0.135 Uiso 0.363(2) 1 calc R U P B 2
C64B C 0.3705(12) 0.3054(8) -0.3879(19) 0.154(7) Uani 0.363(2) 1 d D U P B 2
H64C H 0.3862 0.3232 -0.3328 0.184 Uiso 0.363(2) 1 calc R U P B 2
H64D H 0.3862 0.3264 -0.4279 0.184 Uiso 0.363(2) 1 calc R U P B 2
C65B C 0.4195(12) 0.2577(9) -0.3738(18) 0.167(8) Uani 0.363(2) 1 d D U P B 2
H65C H 0.3985 0.2350 -0.3405 0.200 Uiso 0.363(2) 1 calc R U P B 2
H65D H 0.4086 0.2423 -0.4305 0.200 Uiso 0.363(2) 1 calc R U P B 2
C66B C 0.5075(12) 0.2583(9) -0.3306(17) 0.197(9) Uani 0.363(2) 1 d D U P B 2
H66C H 0.5238 0.2911 -0.3447 0.236 Uiso 0.363(2) 1 calc R U P B 2
H66D H 0.5157 0.2593 -0.2689 0.236 Uiso 0.363(2) 1 calc R U P B 2
C67B C 0.5682(14) 0.2238(8) -0.3378(15) 0.166(8) Uani 0.363(2) 1 d D U P B 2
H67D H 0.5546 0.1899 -0.3276 0.248 Uiso 0.363(2) 1 calc R U P B 2
H67E H 0.6187 0.2326 -0.2955 0.248 Uiso 0.363(2) 1 calc R U P B 2
H67F H 0.5713 0.2261 -0.3951 0.248 Uiso 0.363(2) 1 calc R U P B 2
O15B O 0.4959(8) 0.6609(5) 0.7338(8) 0.128(7) Uani 0.359(12) 1 d D . P D 2
H15A H 0.4722 0.6511 0.6833 0.192 Uiso 0.359(12) 1 d DR U P D 2
H15B H 0.5165 0.6352 0.7621 0.192 Uiso 0.359(12) 1 d DR U P D 2
C68 C -0.0330(2) 0.64178(16) 0.3970(4) 0.0958(19) Uani 1 1 d . . . . .
H68A H -0.0261 0.6121 0.3667 0.144 Uiso 1 1 calc R U . . .
H68B H -0.0741 0.6625 0.3584 0.144 Uiso 1 1 calc R U . . .
H68C H -0.0478 0.6322 0.4460 0.144 Uiso 1 1 calc R U . . .
C69 C -0.0882(3) 0.74878(17) 0.4717(4) 0.103(2) Uani 1 1 d . . . . .
H69A H -0.1112 0.7193 0.4876 0.154 Uiso 1 1 calc R U . . .
H69B H -0.1083 0.7526 0.4095 0.154 Uiso 1 1 calc R U . . .
H69C H -0.1020 0.7780 0.4982 0.154 Uiso 1 1 calc R U . . .
O14 O 0.0331(2) 0.73010(16) 0.6682(3) 0.0664(13) Uani 0.683(6) 1 d D . P E 1
C70 C 0.0937(3) 0.73202(16) 0.7419(4) 0.0535(14) Uani 0.683(6) 1 d D . P E 1
C71 C 0.0772(5) 0.7322(2) 0.8226(4) 0.0626(16) Uani 0.683(6) 1 d D . P E 1
H71A H 0.1134 0.7099 0.8636 0.094 Uiso 0.683(6) 1 calc R U P E 1
H71B H 0.0236 0.7211 0.8117 0.094 Uiso 0.683(6) 1 calc R U P E 1
H71C H 0.0836 0.7658 0.8460 0.094 Uiso 0.683(6) 1 calc R U P E 1
N3 N 0.1640(3) 0.73532(15) 0.7383(3) 0.0549(12) Uani 0.683(6) 1 d D . P E 1
C72 C 0.1755(3) 0.73219(17) 0.6586(4) 0.0528(14) Uani 0.683(6) 1 d D . P E 1
H72A H 0.1424 0.7060 0.6241 0.079 Uiso 0.683(6) 1 calc R U P E 1
H72B H 0.2303 0.7246 0.6680 0.079 Uiso 0.683(6) 1 calc R U P E 1
H72C H 0.1618 0.7638 0.6285 0.079 Uiso 0.683(6) 1 calc R U P E 1
C73 C 0.2308(4) 0.7442(2) 0.8156(4) 0.0655(16) Uani 0.683(6) 1 d D . P E 1
H73A H 0.2130 0.7471 0.8645 0.098 Uiso 0.683(6) 1 calc R U P E 1
H73B H 0.2569 0.7748 0.8093 0.098 Uiso 0.683(6) 1 calc R U P E 1
H73C H 0.2675 0.7165 0.8250 0.098 Uiso 0.683(6) 1 calc R U P E 1
O16 O 0.1020(16) 0.7307(4) 0.6743(10) 0.172(12) Uani 0.317(6) 1 d D . P E 2
H16A H 0.1353 0.7360 0.6499 0.258 Uiso 0.317(6) 1 d DR U P E 2
H16B H 0.0848 0.7020 0.6603 0.258 Uiso 0.317(6) 1 d DR U P E 2
O17 O 0.0438(6) 0.7555(4) 0.7896(6) 0.070(3) Uani 0.317(6) 1 d . . P E 2
H17 H 0.0728 0.7487 0.7614 0.105 Uiso 0.317(6) 1 calc R U P E 2
C74 C 0.0341(11) 0.7139(6) 0.8329(11) 0.087(5) Uani 0.317(6) 1 d . . P E 2
H74A H 0.0807 0.7089 0.8833 0.131 Uiso 0.317(6) 1 calc R U P E 2
H74B H 0.0261 0.6850 0.7954 0.131 Uiso 0.317(6) 1 calc R U P E 2
H74C H -0.0113 0.7183 0.8507 0.131 Uiso 0.317(6) 1 calc R U P E 2
O18 O 0.5814(6) 0.5353(3) 0.4748(6) 0.051(3) Uani 0.229(5) 1 d D U P F 1
C76 C 0.5498(8) 0.5435(5) 0.3920(8) 0.053(3) Uani 0.229(5) 1 d D U P F 1
C77 C 0.5652(14) 0.5092(7) 0.3291(10) 0.059(5) Uani 0.229(5) 1 d D U P F 1
H77A H 0.5749 0.5285 0.2841 0.088 Uiso 0.229(5) 1 calc R U P F 1
H77B H 0.5198 0.4879 0.3039 0.088 Uiso 0.229(5) 1 calc R U P F 1
H77C H 0.6109 0.4888 0.3583 0.088 Uiso 0.229(5) 1 calc R U P F 1
N4 N 0.5119(9) 0.5844(5) 0.3639(9) 0.073(4) Uani 0.229(5) 1 d D U P F 1
C78 C 0.5027(14) 0.6183(8) 0.4276(13) 0.111(8) Uani 0.229(5) 1 d D U P F 1
H78A H 0.4640 0.6050 0.4505 0.167 Uiso 0.229(5) 1 calc R U P F 1
H78B H 0.4852 0.6505 0.4012 0.167 Uiso 0.229(5) 1 calc R U P F 1
H78C H 0.5528 0.6221 0.4740 0.167 Uiso 0.229(5) 1 calc R U P F 1
C79 C 0.4833(12) 0.5894(8) 0.2710(11) 0.088(6) Uani 0.229(5) 1 d D U P F 1
H79A H 0.4620 0.5577 0.2449 0.133 Uiso 0.229(5) 1 calc R U P F 1
H79B H 0.5264 0.5992 0.2521 0.133 Uiso 0.229(5) 1 calc R U P F 1
H79C H 0.4423 0.6146 0.2538 0.133 Uiso 0.229(5) 1 calc R U P F 1
C75 C 0.4629(5) 0.5827(4) 0.5185(8) 0.059(3) Uani 0.363(2) 1 d . . P B 3
H75A H 0.4576 0.6076 0.5588 0.088 Uiso 0.363(2) 1 calc R U P B 3
H75B H 0.4734 0.5992 0.4712 0.088 Uiso 0.363(2) 1 calc R U P B 3
H75C H 0.5062 0.5605 0.5477 0.088 Uiso 0.363(2) 1 calc R U P B 3
C82 C 0.3423(6) 0.4286(4) 0.3669(8) 0.097(4) Uani 0.518(7) 1 d . . P G 3
H82A H 0.3750 0.4068 0.3466 0.146 Uiso 0.518(7) 1 calc R U P G 3
H82B H 0.2942 0.4114 0.3637 0.146 Uiso 0.518(7) 1 calc R U P G 3
H82C H 0.3706 0.4381 0.4262 0.146 Uiso 0.518(7) 1 calc R U P G 3
O20 O 0.3241(3) 0.4705(2) 0.3166(4) 0.074(2) Uani 0.518(7) 1 d . . P G 3
H20A H 0.3148 0.4626 0.2654 0.111 Uiso 0.518(7) 1 calc R U P G 3
O21 O 0.3873(3) 0.5043(2) 0.3440(4) 0.061(2) Uani 0.395(5) 1 d D . P H 2
H21A H 0.3853 0.4861 0.3875 0.092 Uiso 0.395(5) 1 d DR U P H 2
H21B H 0.3772 0.4822 0.3047 0.092 Uiso 0.395(5) 1 d DR U P H 2
O22 O 0.5575(5) 0.5314(4) 0.2748(7) 0.104(3) Uani 0.395(5) 1 d . . P H 2
H22 H 0.5232 0.5529 0.2706 0.156 Uiso 0.395(5) 1 calc DR U P H 2
C80 C 0.5781(12) 0.5088(9) 0.3542(13) 0.104(3) Uani 0.395(5) 1 d . . P H 2
H80A H 0.6242 0.4881 0.3631 0.156 Uiso 0.395(5) 1 calc R U P H 2
H80B H 0.5348 0.4882 0.3567 0.156 Uiso 0.395(5) 1 calc R U P H 2
H80C H 0.5898 0.5341 0.3988 0.156 Uiso 0.395(5) 1 calc R U P H 2
O23 O 0.4230(5) 0.5762(3) 0.2490(6) 0.088(3) Uani 0.395(5) 1 d D . P H 2
H23O H 0.4078 0.5505 0.2666 0.08(3) Uiso 0.395(5) 1 calc R . P H 2
C81 C 0.4158(12) 0.6198(7) 0.3027(9) 0.150(10) Uani 0.395(5) 1 d . . P H 2
H81A H 0.4605 0.6204 0.3560 0.225 Uiso 0.395(5) 1 calc R U P H 2
H81B H 0.3675 0.6168 0.3157 0.225 Uiso 0.395(5) 1 calc R U P H 2
H81C H 0.4146 0.6505 0.2712 0.225 Uiso 0.395(5) 1 calc R U P H 2
C83 C 0.4062(7) 0.5083(5) 0.5542(8) 0.037(3) Uani 0.227(3) 1 d . U P B 4
H83A H 0.4490 0.5164 0.6069 0.055 Uiso 0.227(3) 1 calc R U P B 4
H83B H 0.4194 0.4784 0.5290 0.055 Uiso 0.227(3) 1 calc R U P B 4
H83C H 0.3585 0.5025 0.5672 0.055 Uiso 0.227(3) 1 calc R U P B 4
N1 N 0.32157(15) 0.30695(9) 0.3778(2) 0.0523(7) Uani 1 1 d . . . . .
H1A H 0.3719 0.3054 0.3870 0.063 Uiso 1 1 calc R U . . .
H1B H 0.2993 0.3357 0.3781 0.063 Uiso 1 1 calc R U . . .
N2 N 0.41604(16) 0.48512(11) 0.11676(16) 0.0499(7) Uani 1 1 d . . . . .
H2A H 0.4629 0.4750 0.1483 0.060 Uiso 1 1 calc R U . . .
H2B H 0.3872 0.5017 0.1402 0.060 Uiso 1 1 calc R U . . .
O1 O 0.10450(10) 0.56867(6) 0.41929(12) 0.0318(4) Uani 1 1 d . . . . .
O2 O 0.21825(10) 0.52807(6) 0.44836(12) 0.0307(4) Uani 1 1 d . . . . .
O4 O 0.67621(10) 0.34364(7) 0.51289(13) 0.0374(4) Uani 1 1 d . . . . .
O5 O 0.78705(10) 0.30619(7) 0.51553(13) 0.0348(4) Uani 1 1 d . . . . .
O6 O 0.14497(10) 0.64220(7) 0.32916(12) 0.0345(4) Uani 1 1 d . . . . .
O7 O 0.25125(10) 0.59582(7) 0.34527(12) 0.0327(4) Uani 1 1 d . . . . .
O9 O 0.70736(10) 0.41259(7) 0.41014(12) 0.0356(4) Uani 1 1 d . . . . .
O10 O 0.82649(9) 0.38162(7) 0.42954(11) 0.0318(4) Uani 1 1 d . . . . .
O11 O 0.03764(10) 0.66859(7) 0.42585(14) 0.0391(5) Uani 1 1 d D . . . .
H11O H 0.042(2) 0.6905(11) 0.462(2) 0.059 Uiso 1 1 d D U . . .
O12 O 0.39216(12) 0.55481(10) 0.48582(17) 0.0602(7) Uani 1 1 d D . . . .
H12A H 0.3826 0.5413 0.5265 0.090 Uiso 0.363(2) 1 d R U P B 3
H12B H 0.3991 0.5449 0.4413 0.090 Uiso 0.227(3) 1 d R U P B 4
H12C H 0.385(2) 0.5326(17) 0.445(2) 0.090 Uiso 0.410(3) 1 d D U P C 1
H12D H 0.4045(12) 0.5348(8) 0.5293(16) 0.090 Uiso 0.410(3) 1 d D U P C 1
O13 O -0.00440(18) 0.74362(10) 0.5006(2) 0.0779(8) Uani 1 1 d . . . . .
H13A H 0.0130 0.7411 0.5540 0.117 Uiso 1 1 calc R U . . .
Cu1 Cu 0.14925(2) 0.63425(2) 0.44873(2) 0.02593(11) Uani 1 1 d . . . . .
Cu2 Cu 0.28065(2) 0.58891(2) 0.46888(2) 0.02677(11) Uani 1 1 d D . . . .

loop_
_atom_site_aniso_label
_atom_site_aniso_U_11
_atom_site_aniso_U_22
_atom_site_aniso_U_33
_atom_site_aniso_U_23
_atom_site_aniso_U_13
_atom_site_aniso_U_12
C1 0.0239(12) 0.0317(13) 0.0237(12) 0.0007(10) 0.0068(10) 0.0030(10)
C2 0.0244(12) 0.0306(13) 0.0302(13) -0.0003(10) 0.0082(10) 0.0004(10)
C3 0.0290(14) 0.0327(14) 0.067(2) -0.0101(13) 0.0202(14) 0.0006(11)
C4 0.0334(17) 0.0401(17) 0.128(4) -0.0205(19) 0.040(2) -0.0062(13)
C5 0.0333(16) 0.0319(15) 0.120(3) -0.0171(18) 0.0333(19) -0.0069(13)
C6 0.0303(14) 0.0316(14) 0.0587(19) -0.0052(13) 0.0172(13) 0.0014(11)
C7 0.0241(12) 0.0313(13) 0.0358(14) -0.0009(11) 0.0121(11) 0.0020(10)
C8 0.0296(14) 0.0323(15) 0.071(2) -0.0073(14) 0.0211(14) -0.0026(12)
C9 0.0319(15) 0.0340(15) 0.071(2) -0.0070(14) 0.0227(15) -0.0035(12)
C10 0.0307(14) 0.0318(14) 0.064(2) -0.0090(13) 0.0195(14) 0.0006(11)
C14 0.0243(13) 0.0330(14) 0.0550(18) -0.0111(12) 0.0153(12) -0.0034(11)
C15 0.0311(14) 0.0308(14) 0.0578(19) -0.0074(12) 0.0186(13) -0.0024(11)
C16 0.0289(15) 0.0284(13) 0.0540(18) -0.0094(12) 0.0151(13) -0.0042(11)
C17 0.0287(15) 0.0283(13) 0.0546(18) -0.0081(12) 0.0152(13) -0.0043(11)
C18 0.0243(13) 0.0314(13) 0.0455(16) -0.0047(11) 0.0119(12) -0.0021(10)
C19 0.0304(14) 0.0289(13) 0.0552(18) -0.0078(12) 0.0131(13) -0.0045(11)
C20 0.0309(14) 0.0302(14) 0.0549(18) -0.0050(12) 0.0158(13) 0.0032(11)
C21 0.0224(12) 0.0347(14) 0.0444(16) -0.0009(11) 0.0132(11) 0.0021(10)
C22 0.0240(12) 0.0319(13) 0.0401(15) -0.0048(11) 0.0125(11) -0.0024(10)
C23 0.0236(13) 0.0302(13) 0.0442(15) -0.0050(11) 0.0133(11) -0.0008(10)
C24 0.0221(13) 0.0359(14) 0.0421(15) -0.0032(11) 0.0123(11) -0.0010(10)
C11 0.024(3) 0.027(4) 0.053(6) -0.001(4) 0.014(4) 0.003(3)
C12 0.025(3) 0.027(4) 0.046(6) -0.008(3) 0.011(3) -0.003(3)
C13 0.025(3) 0.023(5) 0.043(6) -0.004(4) 0.011(3) 0.005(2)
O3 0.022(2) 0.027(3) 0.074(5) -0.013(3) 0.017(3) -0.0041(18)
C25 0.025(2) 0.032(2) 0.079(4) -0.013(2) 0.020(3) -0.0039(18)
C26 0.026(2) 0.039(3) 0.060(3) -0.009(2) 0.014(2) -0.0065(17)
C27 0.031(3) 0.044(3) 0.066(4) -0.005(3) 0.012(2) -0.001(3)
C28 0.037(3) 0.046(3) 0.067(4) 0.005(3) 0.013(3) 0.001(2)
C29 0.041(4) 0.048(4) 0.051(6) 0.006(3) 0.003(4) 0.000(3)
C30 0.041(4) 0.051(4) 0.052(5) 0.004(3) 0.012(4) -0.002(3)
C31 0.049(4) 0.051(3) 0.051(4) -0.004(3) 0.017(3) -0.001(3)
C32 0.045(3) 0.045(3) 0.075(4) -0.007(3) 0.026(3) -0.003(2)
C33 0.053(3) 0.047(3) 0.087(4) -0.022(3) 0.026(3) -0.011(3)
C34 0.067(4) 0.049(4) 0.103(6) -0.024(4) 0.052(4) -0.016(3)
C11B 0.021(6) 0.025(6) 0.066(13) 0.003(6) 0.016(7) -0.003(4)
C12B 0.024(5) 0.018(5) 0.060(12) 0.001(5) 0.012(6) 0.000(3)
C13B 0.021(5) 0.021(6) 0.054(13) 0.002(7) 0.009(6) -0.002(4)
O3B 0.023(4) 0.023(4) 0.085(9) 0.000(5) 0.017(5) -0.002(3)
C25B 0.030(4) 0.032(4) 0.053(5) 0.006(3) 0.015(4) 0.001(3)
C26B 0.026(4) 0.028(4) 0.051(5) 0.005(4) 0.011(4) -0.003(4)
C27B 0.027(3) 0.029(4) 0.047(4) 0.005(3) 0.014(3) 0.002(3)
C28B 0.035(4) 0.028(3) 0.040(5) 0.003(3) 0.005(3) -0.003(3)
C29B 0.030(5) 0.050(6) 0.047(9) 0.008(5) 0.009(6) -0.001(4)
C30B 0.044(7) 0.056(6) 0.048(8) 0.013(5) -0.002(6) -0.010(5)
C31B 0.043(6) 0.083(8) 0.088(11) 0.012(7) 0.012(6) -0.010(5)
C32B 0.077(8) 0.097(9) 0.136(12) 0.014(8) 0.031(8) -0.023(7)
C33B 0.084(10) 0.145(14) 0.20(2) 0.027(13) 0.055(11) -0.030(9)
C34B 0.150(16) 0.185(17) 0.23(2) 0.047(16) 0.064(16) -0.060(13)
C35 0.0248(13) 0.0277(12) 0.0438(15) -0.0031(11) 0.0158(12) -0.0046(10)
C36 0.0252(12) 0.0301(13) 0.0396(15) -0.0008(11) 0.0161(11) -0.0055(10)
C37 0.0311(14) 0.0307(13) 0.0452(16) 0.0000(11) 0.0168(12) -0.0002(11)
C38 0.0339(15) 0.0399(15) 0.0434(16) 0.0053(12) 0.0105(13) 0.0010(12)
C39 0.0353(15) 0.0438(16) 0.0348(15) 0.0006(12) 0.0135(12) -0.0052(12)
C40 0.0302(13) 0.0358(14) 0.0396(15) -0.0024(11) 0.0187(12) -0.0065(11)
C41 0.0275(13) 0.0304(13) 0.0400(15) 0.0014(11) 0.0175(11) -0.0043(10)
C42 0.0352(15) 0.0429(15) 0.0338(14) -0.0018(12) 0.0140(12) -0.0050(12)
C43 0.0354(15) 0.0438(15) 0.0347(15) -0.0015(12) 0.0144(12) -0.0040(12)
C44 0.0328(14) 0.0354(14) 0.0361(14) -0.0015(11) 0.0150(12) -0.0025(11)
C45 0.0277(13) 0.0334(13) 0.0356(14) 0.0011(11) 0.0103(11) -0.0012(10)
C46 0.0319(14) 0.0324(13) 0.0313(14) -0.0023(11) 0.0089(11) -0.0037(11)
C47 0.0304(14) 0.0314(13) 0.0367(14) -0.0020(11) 0.0107(11) 0.0006(11)
C48 0.0307(14) 0.0342(14) 0.0338(14) 0.0016(11) 0.0084(11) -0.0010(11)
C49 0.0355(14) 0.0396(15) 0.0311(14) 0.0011(11) 0.0110(12) -0.0021(11)
C50 0.0364(16) 0.0382(15) 0.0330(14) 0.0007(11) 0.0079(12) 0.0002(12)
C51 0.0388(16) 0.0380(15) 0.0338(15) 0.0025(12) 0.0094(13) 0.0015(12)
C52 0.0335(14) 0.0303(13) 0.0357(15) 0.0024(11) 0.0081(12) 0.0025(11)
C53 0.0508(18) 0.0441(16) 0.0321(15) 0.0042(12) 0.0161(13) 0.0103(13)
C54 0.0446(17) 0.0602(19) 0.0438(17) 0.0088(14) 0.0235(14) 0.0184(15)
C55 0.0304(14) 0.0449(16) 0.0420(16) 0.0025(12) 0.0127(12) 0.0085(12)
C56 0.0248(12) 0.0256(12) 0.0374(14) -0.0023(10) 0.0104(11) -0.0016(10)
C57 0.0266(13) 0.0299(13) 0.0356(14) -0.0033(10) 0.0100(11) -0.0016(10)
C58 0.0222(12) 0.0274(12) 0.0394(15) -0.0074(11) 0.0090(11) -0.0035(10)
O8 0.0328(11) 0.036(6) 0.0286(19) -0.002(3) 0.0053(12) 0.004(3)
C59 0.029(5) 0.043(4) 0.024(3) 0.009(3) 0.007(3) 0.003(3)
C60 0.042(4) 0.073(4) 0.030(3) -0.001(3) 0.010(3) -0.007(3)
C61 0.042(3) 0.073(3) 0.044(3) -0.017(2) 0.020(2) -0.032(2)
C62 0.056(3) 0.086(4) 0.059(3) -0.024(3) 0.021(3) -0.013(3)
C63 0.075(4) 0.083(4) 0.054(4) -0.021(3) 0.025(3) -0.011(3)
C64 0.093(5) 0.087(5) 0.074(5) -0.006(4) 0.037(4) -0.002(4)
C65 0.124(6) 0.073(5) 0.081(5) -0.013(4) 0.034(4) -0.003(4)
C66 0.134(6) 0.120(7) 0.082(5) -0.001(4) 0.054(5) 0.021(5)
C67 0.162(8) 0.100(7) 0.099(6) 0.000(5) 0.048(5) 0.049(6)
O15 0.032(4) 0.104(7) 0.212(13) 0.005(8) -0.015(5) -0.003(4)
C85 0.074(9) 0.193(18) 0.097(11) -0.039(12) 0.029(8) -0.038(10)
O8B 0.0328(11) 0.036(6) 0.0286(19) -0.002(3) 0.0053(12) 0.004(3)
C59B 0.037(10) 0.048(10) 0.054(9) -0.003(7) -0.009(7) -0.007(7)
C60B 0.048(9) 0.086(8) 0.050(9) -0.019(6) -0.007(7) 0.003(8)
C61B 0.091(10) 0.116(8) 0.119(10) -0.065(8) -0.032(8) 0.033(8)
C62B 0.133(10) 0.094(7) 0.108(9) -0.031(7) 0.009(8) 0.007(7)
C63B 0.162(11) 0.101(8) 0.078(10) -0.016(7) 0.043(8) 0.026(7)
C64B 0.170(10) 0.129(12) 0.151(14) -0.006(10) 0.041(9) 0.039(8)
C65B 0.200(11) 0.121(12) 0.162(15) -0.036(11) 0.041(10) 0.052(10)
C66B 0.204(12) 0.184(15) 0.177(17) -0.080(14) 0.033(11) 0.066(11)
C67B 0.266(17) 0.122(14) 0.170(17) 0.059(12) 0.154(15) 0.069(13)
O15B 0.152(12) 0.140(12) 0.099(9) -0.013(7) 0.051(8) -0.077(9)
C68 0.0242(17) 0.059(2) 0.194(6) -0.031(3) 0.025(2) -0.0027(16)
C69 0.088(3) 0.056(2) 0.196(6) -0.001(3) 0.091(4) 0.015(2)
O14 0.062(3) 0.059(2) 0.091(3) -0.033(2) 0.043(2) -0.0212(19)
C70 0.076(4) 0.028(2) 0.070(4) -0.010(2) 0.042(3) -0.003(2)
C71 0.093(5) 0.044(3) 0.067(4) 0.004(3) 0.047(4) 0.006(3)
N3 0.063(3) 0.038(2) 0.061(3) -0.005(2) 0.019(2) 0.0089(19)
C72 0.076(4) 0.033(2) 0.067(3) 0.000(2) 0.047(3) 0.009(2)
C73 0.076(4) 0.064(3) 0.051(3) -0.008(3) 0.015(3) 0.010(3)
O16 0.39(4) 0.038(6) 0.119(13) 0.022(7) 0.13(2) 0.034(12)
O17 0.068(6) 0.068(6) 0.065(6) -0.020(5) 0.011(5) 0.012(5)
C74 0.092(11) 0.077(10) 0.102(13) -0.026(9) 0.045(10) -0.012(9)
O18 0.046(5) 0.043(5) 0.064(5) 0.006(4) 0.020(4) 0.009(4)
C76 0.045(7) 0.051(6) 0.061(6) 0.000(4) 0.014(5) -0.004(5)
C77 0.092(15) 0.039(6) 0.042(7) 0.023(6) 0.019(8) 0.018(7)
N4 0.064(8) 0.050(6) 0.088(7) 0.007(5) 0.005(6) 0.005(5)
C78 0.108(18) 0.086(12) 0.124(12) -0.011(9) 0.020(11) 0.028(12)
C79 0.067(12) 0.098(13) 0.081(8) 0.009(7) 0.001(7) -0.026(10)
C75 0.019(4) 0.053(5) 0.099(8) -0.016(5) 0.013(4) 0.004(3)
C82 0.076(6) 0.087(7) 0.137(10) -0.024(7) 0.047(6) -0.004(5)
O20 0.066(4) 0.068(4) 0.087(4) -0.013(3) 0.024(3) -0.011(3)
O21 0.035(3) 0.070(4) 0.084(5) -0.037(3) 0.027(3) -0.010(3)
O22 0.072(5) 0.140(8) 0.109(7) 0.026(6) 0.043(5) 0.009(5)
C80 0.072(5) 0.140(8) 0.109(7) 0.026(6) 0.043(5) 0.009(5)
O23 0.064(5) 0.058(5) 0.122(7) 0.014(4) 0.006(5) -0.013(4)
C81 0.194(19) 0.153(15) 0.069(8) 0.019(9) 0.001(10) -0.131(15)
C83 0.035(3) 0.035(3) 0.039(3) -0.0003(19) 0.011(2) 0.0058(19)
N1 0.0338(13) 0.0299(12) 0.098(2) -0.0109(13) 0.0290(14) -0.0059(10)
N2 0.0442(15) 0.0710(18) 0.0319(13) -0.0056(12) 0.0100(11) 0.0059(13)
O1 0.0230(9) 0.0275(9) 0.0411(10) -0.0048(7) 0.0059(8) 0.0016(7)
O2 0.0214(9) 0.0295(9) 0.0403(10) -0.0024(7) 0.0095(7) 0.0005(7)
O4 0.0216(9) 0.0332(10) 0.0586(13) -0.0136(9) 0.0155(9) -0.0029(7)
O5 0.0204(9) 0.0341(9) 0.0523(12) -0.0100(8) 0.0156(8) -0.0035(7)
O6 0.0298(9) 0.0407(10) 0.0366(10) -0.0019(8) 0.0160(8) 0.0051(8)
O7 0.0270(9) 0.0390(10) 0.0349(10) -0.0016(8) 0.0144(8) 0.0018(8)
O9 0.0242(9) 0.0501(11) 0.0300(10) -0.0063(8) 0.0060(8) 0.0080(8)
O10 0.0178(8) 0.0418(10) 0.0325(10) -0.0043(8) 0.0044(7) 0.0011(7)
O11 0.0190(9) 0.0432(11) 0.0541(13) -0.0081(9) 0.0111(9) 0.0027(8)
O12 0.0304(11) 0.0755(16) 0.0746(17) -0.0104(13) 0.0179(11) 0.0192(11)
O13 0.089(2) 0.0536(15) 0.107(2) -0.0189(16) 0.0532(19) -0.0063(14)
Cu1 0.01483(18) 0.0280(2) 0.0340(2) -0.00493(14) 0.00719(15) 0.00135(13)
Cu2 0.01547(18) 0.0298(2) 0.0345(2) -0.00595(14) 0.00789(15) 0.00141(13)

loop_
_atom_type_symbol
_atom_type_description
_atom_type_scat_dispersion_real
_atom_type_scat_dispersion_imag
_atom_type_scat_source
C C 0.0181 0.0091 'International Tables Vol C Tables 4.2.6.8 and 6.1.1.4'
H H 0.0000 0.0000 'International Tables Vol C Tables 4.2.6.8 and 6.1.1.4'
N N 0.0311 0.0180 'International Tables Vol C Tables 4.2.6.8 and 6.1.1.4'
O O 0.0492 0.0322 'International Tables Vol C Tables 4.2.6.8 and 6.1.1.4'
Cu Cu -1.9646 0.5888 'International Tables Vol C Tables 4.2.6.8 and 6.1.1.4'

loop_
_geom_angle_atom_site_label_1
_geom_angle_atom_site_label_2
_geom_angle_atom_site_label_3
_geom_angle
_geom_angle_site_symmetry_1
_geom_angle_site_symmetry_3
O1 C1 O2 126.5(2) . .
O1 C1 C2 116.1(2) . .
O2 C1 C2 117.4(2) . .
C7 C2 C3 120.1(2) . .
C7 C2 C1 120.4(2) . .
C3 C2 C1 119.4(2) . .
C4 C3 C2 120.0(3) . .
C4 C3 H3 120.0 . .
C2 C3 H3 120.0 . .
C3 C4 C5 120.1(3) . .
C3 C4 H4 119.9 . .
C5 C4 H4 119.9 . .
C4 C5 C6 120.4(3) . .
C4 C5 H5 119.8 . .
C6 C5 H5 119.8 . .
C7 C6 C5 119.1(3) . .
C7 C6 C8 120.9(2) . .
C5 C6 C8 120.0(3) . .
C2 C7 C6 120.4(2) . .
C2 C7 H7 119.8 . .
C6 C7 H7 119.8 . .
C9 C8 C6 176.6(3) . .
C8 C9 C10 176.7(4) . .
C11 C10 C15 122.1(6) . .
C11 C10 C9 118.3(6) . .
C15 C10 C9 119.5(3) . .
C15 C10 C11B 117.5(10) . .
C9 C10 C11B 122.0(10) . .
C13 C14 C15 118.7(6) . .
C13 C14 C16 122.2(6) . .
C15 C14 C16 119.1(2) . .
C15 C14 C13B 123.5(10) . .
C16 C14 C13B 116.4(9) . .
N1 C15 C14 120.8(2) . .
N1 C15 C10 120.9(3) . .
C14 C15 C10 118.3(2) . .
C17 C16 C14 175.8(3) . .
C16 C17 C18 179.5(3) . .
C23 C18 C19 119.0(2) . .
C23 C18 C17 120.2(2) . .
C19 C18 C17 120.9(2) . .
C20 C19 C18 120.4(2) . .
C20 C19 H19 119.8 . .
C18 C19 H19 119.8 . .
C21 C20 C19 120.3(2) . .
C21 C20 H20 119.8 . .
C19 C20 H20 119.8 . .
C20 C21 C22 119.9(2) . .
C20 C21 H21 120.0 . .
C22 C21 H21 120.0 . .
C23 C22 C21 119.7(2) . .
C23 C22 C24 119.9(2) . .
C21 C22 C24 120.3(2) . .
C22 C23 C18 120.7(2) . .
C22 C23 H23 119.7 . .
C18 C23 H23 119.7 . .
O4 C24 O5 126.1(2) . .
O4 C24 C22 117.1(2) . .
O5 C24 C22 116.8(2) . .
C10 C11 C12 119.0(12) . .
C10 C11 H11 120.5 . .
C12 C11 H11 120.5 . .
C11 C12 O3 125.2(9) . .
C11 C12 C13 119.6(9) . .
O3 C12 C13 115.2(8) . .
C14 C13 C12 122.0(10) . .
C14 C13 H13 119.0 . .
C12 C13 H13 119.0 . .
C12 O3 C25 116.5(7) . .
O3 C25 C26 106.9(4) . .
O3 C25 H25A 110.3 . .
C26 C25 H25A 110.3 . .
O3 C25 H25B 110.3 . .
C26 C25 H25B 110.3 . .
H25A C25 H25B 108.6 . .
C25 C26 C27 112.4(5) . .
C25 C26 H26A 109.1 . .
C27 C26 H26A 109.1 . .
C25 C26 H26B 109.1 . .
C27 C26 H26B 109.1 . .
H26A C26 H26B 107.9 . .
C26 C27 C28 114.0(5) . .
C26 C27 H27A 108.8 . .
C28 C27 H27A 108.8 . .
C26 C27 H27B 108.8 . .
C28 C27 H27B 108.8 . .
H27A C27 H27B 107.7 . .
C29 C28 C27 115.2(6) . .
C29 C28 H28A 108.5 . .
C27 C28 H28A 108.5 . .
C29 C28 H28B 108.5 . .
C27 C28 H28B 108.5 . .
H28A C28 H28B 107.5 . .
C28 C29 C30 114.1(7) . .
C28 C29 H29A 108.7 . .
C30 C29 H29A 108.7 . .
C28 C29 H29B 108.7 . .
C30 C29 H29B 108.7 . .
H29A C29 H29B 107.6 . .
C31 C30 C29 117.5(7) . .
C31 C30 H30A 107.9 . .
C29 C30 H30A 107.9 . .
C31 C30 H30B 107.9 . .
C29 C30 H30B 107.9 . .
H30A C30 H30B 107.2 . .
C30 C31 C32 113.8(7) . .
C30 C31 H31A 108.8 . .
C32 C31 H31A 108.8 . .
C30 C31 H31B 108.8 . .
C32 C31 H31B 108.8 . .
H31A C31 H31B 107.7 . .
C33 C32 C31 114.6(6) . .
C33 C32 H32A 108.6 . .
C31 C32 H32A 108.6 . .
C33 C32 H32B 108.6 . .
C31 C32 H32B 108.6 . .
H32A C32 H32B 107.6 . .
C32 C33 C34 114.1(6) . .
C32 C33 H33A 108.7 . .
C34 C33 H33A 108.7 . .
C32 C33 H33B 108.7 . .
C34 C33 H33B 108.7 . .
H33A C33 H33B 107.6 . .
C33 C34 H34A 109.5 . .
C33 C34 H34B 109.5 . .
H34A C34 H34B 109.5 . .
C33 C34 H34C 109.5 . .
H34A C34 H34C 109.5 . .
H34B C34 H34C 109.5 . .
C12B C11B C10 122.0(19) . .
C12B C11B H11B 119.0 . .
C10 C11B H11B 119.0 . .
C11B C12B O3B 124.1(15) . .
C11B C12B C13B 121.1(15) . .
O3B C12B C13B 114.8(14) . .
C12B C13B C14 116.8(17) . .
C12B C13B H13B 121.6 . .
C14 C13B H13B 121.6 . .
C12B O3B C25B 115.5(13) . .
O3B C25B C26B 108.2(8) . .
O3B C25B H25C 110.1 . .
C26B C25B H25C 110.1 . .
O3B C25B H25D 110.1 . .
C26B C25B H25D 110.1 . .
H25C C25B H25D 108.4 . .
C25B C26B C27B 115.5(8) . .
C25B C26B H26C 108.4 . .
C27B C26B H26C 108.4 . .
C25B C26B H26D 108.4 . .
C27B C26B H26D 108.4 . .
H26C C26B H26D 107.5 . .
C26B C27B C28B 113.6(7) . .
C26B C27B H27C 108.8 . .
C28B C27B H27C 108.8 . .
C26B C27B H27D 108.8 . .
C28B C27B H27D 108.8 . .
H27C C27B H27D 107.7 . .
C29B C28B C27B 112.7(8) . .
C29B C28B H28C 109.0 . .
C27B C28B H28C 109.0 . .
C29B C28B H28D 109.0 . .
C27B C28B H28D 109.0 . .
H28C C28B H28D 107.8 . .
C28B C29B C30B 113.8(12) . .
C28B C29B H29C 108.8 . .
C30B C29B H29C 108.8 . .
C28B C29B H29D 108.8 . .
C30B C29B H29D 108.8 . .
H29C C29B H29D 107.7 . .
C31B C30B C29B 111.3(13) . .
C31B C30B H30C 109.4 . .
C29B C30B H30C 109.4 . .
C31B C30B H30D 109.4 . .
C29B C30B H30D 109.4 . .
H30C C30B H30D 108.0 . .
C32B C31B C30B 115.2(13) . .
C32B C31B H31C 108.5 . .
C30B C31B H31C 108.5 . .
C32B C31B H31D 108.5 . .
C30B C31B H31D 108.5 . .
H31C C31B H31D 107.5 . .
C31B C32B C33B 114.9(14) . .
C31B C32B H32C 108.5 . .
C33B C32B H32C 108.5 . .
C31B C32B H32D 108.5 . .
C33B C32B H32D 108.5 . .
H32C C32B H32D 107.5 . .
C34B C33B C32B 117.7(19) . .
C34B C33B H33C 107.9 . .
C32B C33B H33C 107.9 . .
C34B C33B H33D 107.9 . .
C32B C33B H33D 107.9 . .
H33C C33B H33D 107.2 . .
C33B C34B H34D 109.5 . .
C33B C34B H34E 109.5 . .
H34D C34B H34E 109.5 . .
C33B C34B H34F 109.5 . .
H34D C34B H34F 109.5 . .
H34E C34B H34F 109.5 . .
O6 C35 O7 125.8(3) . .
O6 C35 C36 117.6(2) . .
O7 C35 C36 116.6(2) . .
C37 C36 C41 119.3(3) . .
C37 C36 C35 121.1(2) . .
C41 C36 C35 119.5(2) . .
C38 C37 C36 120.3(3) . .
C38 C37 H37 119.8 . .
C36 C37 H37 119.8 . .
C39 C38 C37 120.3(3) . .
C39 C38 H38 119.8 . .
C37 C38 H38 119.8 . .
C38 C39 C40 120.1(3) . .
C38 C39 H39 120.0 . .
C40 C39 H39 120.0 . .
C41 C40 C39 119.2(2) . .
C41 C40 C42 120.7(3) . .
C39 C40 C42 120.1(3) . .
C40 C41 C36 120.8(3) . .
C40 C41 H41 119.6 . .
C36 C41 H41 119.6 . .
C43 C42 C40 176.9(3) . .
C42 C43 C44 176.4(3) . .
C45 C44 C49 120.9(2) . .
C45 C44 C43 120.1(3) . .
C49 C44 C43 118.9(3) . .
C46 C45 C44 120.4(2) . .
C46 C45 H45 119.8 . .
C44 C45 H45 119.8 . .
O8 C46 C45 127.0(7) . .
C45 C46 O8B 120.9(13) . .
O8 C46 C47 113.4(7) . .
C45 C46 C47 119.4(3) . .
O8B C46 C47 119.1(13) . .
C48 C47 C46 121.0(2) . .
C48 C47 H47 119.5 . .
C46 C47 H47 119.5 . .
C47 C48 C49 120.4(2) . .
C47 C48 C50 121.0(3) . .
C49 C48 C50 118.6(3) . .
N2 C49 C48 120.8(3) . .
N2 C49 C44 121.3(3) . .
C48 C49 C44 117.9(3) . .
C51 C50 C48 176.3(3) . .
C50 C51 C52 178.3(3) . .
C57 C52 C53 119.2(3) . .
C57 C52 C51 120.6(3) . .
C53 C52 C51 120.2(3) . .
C54 C53 C52 120.0(3) . .
C54 C53 H53 120.0 . .
C52 C53 H53 120.0 . .
C55 C54 C53 120.6(3) . .
C55 C54 H54 119.7 . .
C53 C54 H54 119.7 . .
C54 C55 C56 120.1(3) . .
C54 C55 H55 119.9 . .
C56 C55 H55 119.9 . .
C57 C56 C55 119.0(3) . .
C57 C56 C58 120.5(2) . .
C55 C56 C58 120.5(2) . .
C52 C57 C56 121.0(2) . .
C52 C57 H57 119.5 . .
C56 C57 H57 119.5 . .
O9 C58 O10 125.7(3) . .
O9 C58 C56 116.8(2) . .
O10 C58 C56 117.4(2) . .
C46 O8 C59 115.8(13) . .
O8 C59 C60 109.1(8) . .
O8 C59 H59A 109.9 . .
C60 C59 H59A 109.9 . .
O8 C59 H59B 109.9 . .
C60 C59 H59B 109.9 . .
H59A C59 H59B 108.3 . .
C59 C60 C61 115.1(8) . .
C59 C60 H60A 108.5 . .
C61 C60 H60A 108.5 . .
C59 C60 H60B 108.5 . .
C61 C60 H60B 108.5 . .
H60A C60 H60B 107.5 . .
C62 C61 C60 116.6(7) . .
C62 C61 H61A 108.1 . .
C60 C61 H61A 108.1 . .
C62 C61 H61B 108.1 . .
C60 C61 H61B 108.1 . .
H61A C61 H61B 107.3 . .
C61 C62 C63 112.8(5) . .
C61 C62 H62A 109.0 . .
C63 C62 H62A 109.0 . .
C61 C62 H62B 109.0 . .
C63 C62 H62B 109.0 . .
H62A C62 H62B 107.8 . .
C62 C63 C64 115.9(6) . .
C62 C63 H63A 108.3 . .
C64 C63 H63A 108.3 . .
C62 C63 H63B 108.3 . .
C64 C63 H63B 108.3 . .
H63A C63 H63B 107.4 . .
C65 C64 C63 113.9(7) . .
C65 C64 H64A 108.8 . .
C63 C64 H64A 108.8 . .
C65 C64 H64B 108.8 . .
C63 C64 H64B 108.8 . .
H64A C64 H64B 107.7 . .
C64 C65 C66 114.0(8) . .
C64 C65 H65A 108.7 . .
C66 C65 H65A 108.7 . .
C64 C65 H65B 108.7 . .
C66 C65 H65B 108.7 . .
H65A C65 H65B 107.6 . .
C67 C66 C65 120.2(8) . .
C67 C66 H66A 107.3 . .
C65 C66 H66A 107.3 . .
C67 C66 H66B 107.3 . .
C65 C66 H66B 107.3 . .
H66A C66 H66B 106.9 . .
C66 C67 H67A 109.5 . .
C66 C67 H67B 109.5 . .
H67A C67 H67B 109.5 . .
C66 C67 H67C 109.5 . .
H67A C67 H67C 109.5 . .
H67B C67 H67C 109.5 . .
C85 O15 H15 109.5 . .
O15 C85 H85A 109.5 . .
O15 C85 H85B 109.5 . .
H85A C85 H85B 109.5 . .
O15 C85 H85C 109.5 . .
H85A C85 H85C 109.5 . .
H85B C85 H85C 109.5 . .
C46 O8B C59B 121(3) . .
O8B C59B C60B 106.8(17) . .
O8B C59B H59C 110.4 . .
C60B C59B H59C 110.4 . .
O8B C59B H59D 110.4 . .
C60B C59B H59D 110.4 . .
H59C C59B H59D 108.6 . .
C61B C60B C59B 114.6(16) . .
C61B C60B H60C 108.6 . .
C59B C60B H60C 108.6 . .
C61B C60B H60D 108.6 . .
C59B C60B H60D 108.6 . .
H60C C60B H60D 107.6 . .
C62B C61B C60B 132.8(15) . .
C62B C61B H61C 104.0 . .
C60B C61B H61C 104.0 . .
C62B C61B H61D 104.0 . .
C60B C61B H61D 104.0 . .
H61C C61B H61D 105.5 . .
C61B C62B C63B 125.0(12) . .
C61B C62B H62C 106.1 . .
C63B C62B H62C 106.1 . .
C61B C62B H62D 106.1 . .
C63B C62B H62D 106.1 . .
H62C C62B H62D 106.3 . .
C62B C63B C64B 115.7(14) . .
C62B C63B H63C 108.4 . .
C64B C63B H63C 108.4 . .
C62B C63B H63D 108.4 . .
C64B C63B H63D 108.4 . .
H63C C63B H63D 107.4 . .
C63B C64B C65B 120.5(16) . .
C63B C64B H64C 107.2 . .
C65B C64B H64C 107.2 . .
C63B C64B H64D 107.2 . .
C65B C64B H64D 107.2 . .
H64C C64B H64D 106.8 . .
C66B C65B C64B 121.9(18) . .
C66B C65B H65C 106.9 . .
C64B C65B H65C 106.9 . .
C66B C65B H65D 106.9 . .
C64B C65B H65D 106.9 . .
H65C C65B H65D 106.7 . .
C67B C66B C65B 130.7(19) . .
C67B C66B H66C 104.6 . .
C65B C66B H66C 104.6 . .
C67B C66B H66D 104.6 . .
C65B C66B H66D 104.6 . .
H66C C66B H66D 105.7 . .
C66B C67B H67D 109.5 . .
C66B C67B H67E 109.5 . .
H67D C67B H67E 109.5 . .
C66B C67B H67F 109.5 . .
H67D C67B H67F 109.5 . .
H67E C67B H67F 109.5 . .
H15A O15B H15B 105.8 . .
O11 C68 H68A 109.5 . .
O11 C68 H68B 109.5 . .
H68A C68 H68B 109.5 . .
O11 C68 H68C 109.5 . .
H68A C68 H68C 109.5 . .
H68B C68 H68C 109.5 . .
O13 C69 H69A 109.5 . .
O13 C69 H69B 109.5 . .
H69A C69 H69B 109.5 . .
O13 C69 H69C 109.5 . .
H69A C69 H69C 109.5 . .
H69B C69 H69C 109.5 . .
N3 C70 O14 118.2(5) . .
N3 C70 C71 123.5(6) . .
O14 C70 C71 118.3(5) . .
C70 C71 H71A 109.5 . .
C70 C71 H71B 109.5 . .
H71A C71 H71B 109.5 . .
C70 C71 H71C 109.5 . .
H71A C71 H71C 109.5 . .
H71B C71 H71C 109.5 . .
C70 N3 C72 120.2(5) . .
C70 N3 C73 120.4(5) . .
C72 N3 C73 119.4(5) . .
N3 C72 H72A 109.5 . .
N3 C72 H72B 109.5 . .
H72A C72 H72B 109.5 . .
N3 C72 H72C 109.5 . .
H72A C72 H72C 109.5 . .
H72B C72 H72C 109.5 . .
N3 C73 H73A 109.5 . .
N3 C73 H73B 109.5 . .
H73A C73 H73B 109.5 . .
N3 C73 H73C 109.5 . .
H73A C73 H73C 109.5 . .
H73B C73 H73C 109.5 . .
H16A O16 H16B 106.3 . .
C74 O17 H17 109.5 . .
O17 C74 H74A 109.5 . .
O17 C74 H74B 109.5 . .
H74A C74 H74B 109.5 . .
O17 C74 H74C 109.5 . .
H74A C74 H74C 109.5 . .
H74B C74 H74C 109.5 . .
N4 C76 O18 120.5(12) . .
N4 C76 C77 118.5(12) . .
O18 C76 C77 120.6(12) . .
C76 C77 H77A 109.5 . .
C76 C77 H77B 109.5 . .
H77A C77 H77B 109.5 . .
C76 C77 H77C 109.5 . .
H77A C77 H77C 109.5 . .
H77B C77 H77C 109.5 . .
C76 N4 C78 116.8(14) . .
C76 N4 C79 114.3(13) . .
C78 N4 C79 128.9(14) . .
N4 C78 H78A 109.5 . .
N4 C78 H78B 109.5 . .
H78A C78 H78B 109.5 . .
N4 C78 H78C 109.5 . .
H78A C78 H78C 109.5 . .
H78B C78 H78C 109.5 . .
N4 C79 H79A 109.5 . .
N4 C79 H79B 109.5 . .
H79A C79 H79B 109.5 . .
N4 C79 H79C 109.5 . .
H79A C79 H79C 109.5 . .
H79B C79 H79C 109.5 . .
O12 C75 H75A 109.5 . .
O12 C75 H75B 109.5 . .
H75A C75 H75B 109.5 . .
O12 C75 H75C 109.5 . .
H75A C75 H75C 109.5 . .
H75B C75 H75C 109.5 . .
O20 C82 H82A 109.5 . .
O20 C82 H82B 109.5 . .
H82A C82 H82B 109.5 . .
O20 C82 H82C 109.5 . .
H82A C82 H82C 109.5 . .
H82B C82 H82C 109.5 . .
C82 O20 H20A 109.5 . .
H21A O21 H21B 100.3 . .
C80 O22 H22 109.5 . .
O22 C80 H80A 109.5 . .
O22 C80 H80B 109.5 . .
H80A C80 H80B 109.5 . .
O22 C80 H80C 109.5 . .
H80A C80 H80C 109.5 . .
H80B C80 H80C 109.5 . .
C81 O23 H23O 109.5 . .
O23 C81 H81A 109.5 . .
O23 C81 H81B 109.5 . .
H81A C81 H81B 109.5 . .
O23 C81 H81C 109.5 . .
H81A C81 H81C 109.5 . .
H81B C81 H81C 109.5 . .
O12 C83 H83A 109.5 . .
O12 C83 H83B 109.5 . .
H83A C83 H83B 109.5 . .
O12 C83 H83C 109.5 . .
H83A C83 H83C 109.5 . .
H83B C83 H83C 109.5 . .
C15 N1 H1A 120.0 . .
C15 N1 H1B 120.0 . .
H1A N1 H1B 120.0 . .
C49 N2 H2A 120.0 . .
C49 N2 H2B 120.0 . .
H2A N2 H2B 120.0 . .
C1 O1 Cu1 123.31(16) . .
C1 O2 Cu2 120.41(16) . .
C24 O4 Cu2 122.56(16) . 3_666
C24 O5 Cu1 120.92(17) . 3_666
C35 O6 Cu1 121.36(18) . .
C35 O7 Cu2 122.24(17) . .
C58 O9 Cu2 121.95(17) . 3_666
C58 O10 Cu1 122.03(17) . 3_666
C68 O11 Cu1 122.5(2) . .
C68 O11 H11O 118(3) . .
Cu1 O11 H11O 109(3) . .
C75 O12 Cu2 120.7(4) . .
C83 O12 Cu2 109.2(4) . .
C75 O12 H12A 109.4 . .
Cu2 O12 H12A 81.0 . .
C83 O12 H12B 109.5 . .
Cu2 O12 H12B 116.2 . .
Cu2 O12 H12C 108.3(19) . .
Cu2 O12 H12D 109.7(17) . .
H12C O12 H12D 98(3) . .
C69 O13 H13A 109.5 . .
O1 Cu1 O5 169.31(7) . 3_666
O1 Cu1 O10 89.30(8) . 3_666
O5 Cu1 O10 88.03(8) 3_666 3_666
O1 Cu1 O6 88.67(8) . .
O5 Cu1 O6 91.80(8) 3_666 .
O10 Cu1 O6 168.00(7) 3_666 .
O1 Cu1 O11 93.40(7) . .
O5 Cu1 O11 97.22(7) 3_666 .
O10 Cu1 O11 98.10(8) 3_666 .
O6 Cu1 O11 93.83(8) . .
O1 Cu1 Cu2 83.77(5) . .
O5 Cu1 Cu2 85.66(5) 3_666 .
O10 Cu1 Cu2 83.89(5) 3_666 .
O6 Cu1 Cu2 84.13(5) . .
O11 Cu1 Cu2 176.53(6) . .
O7 Cu2 O9 170.05(7) . 3_666
O7 Cu2 O2 87.91(8) . .
O9 Cu2 O2 90.87(8) 3_666 .
O7 Cu2 O4 91.42(8) . 3_666
O9 Cu2 O4 87.86(9) 3_666 3_666
O2 Cu2 O4 168.78(7) . 3_666
O7 Cu2 O12 94.82(9) . .
O9 Cu2 O12 95.13(9) 3_666 .
O2 Cu2 O12 97.39(9) . .
O4 Cu2 O12 93.83(9) 3_666 .
O7 Cu2 Cu1 84.94(5) . .
O9 Cu2 Cu1 85.12(5) 3_666 .
O2 Cu2 Cu1 85.37(5) . .
O4 Cu2 Cu1 83.41(5) 3_666 .
O12 Cu2 Cu1 177.22(7) . .

loop_
_geom_bond_atom_site_label_1
_geom_bond_atom_site_label_2
_geom_bond_distance
_geom_bond_site_symmetry_2
C1 O1 1.258(3) .
C1 O2 1.263(3) .
C1 C2 1.498(4) .
C2 C7 1.384(4) .
C2 C3 1.395(4) .
C3 C4 1.379(4) .
C3 H3 0.9500 .
C4 C5 1.387(4) .
C4 H4 0.9500 .
C5 C6 1.400(4) .
C5 H5 0.9500 .
C6 C7 1.392(4) .
C6 C8 1.434(4) .
C7 H7 0.9500 .
C8 C9 1.198(4) .
C9 C10 1.429(4) .
C10 C11 1.358(16) .
C10 C15 1.408(4) .
C10 C11B 1.51(3) .
C14 C13 1.360(14) .
C14 C15 1.403(4) .
C14 C16 1.437(4) .
C14 C13B 1.48(2) .
C15 N1 1.376(4) .
C16 C17 1.191(4) .
C17 C18 1.439(4) .
C18 C23 1.396(4) .
C18 C19 1.397(4) .
C19 C20 1.388(4) .
C19 H19 0.9500 .
C20 C21 1.382(4) .
C20 H20 0.9500 .
C21 C22 1.398(4) .
C21 H21 0.9500 .
C22 C23 1.389(4) .
C22 C24 1.504(4) .
C23 H23 0.9500 .
C24 O4 1.259(3) .
C24 O5 1.267(3) .
C11 C12 1.376(8) .
C11 H11 0.9500 .
C12 O3 1.379(8) .
C12 C13 1.399(8) .
C13 H13 0.9500 .
O3 C25 1.442(7) .
C25 C26 1.514(6) .
C25 H25A 0.9900 .
C25 H25B 0.9900 .
C26 C27 1.514(8) .
C26 H26A 0.9900 .
C26 H26B 0.9900 .
C27 C28 1.523(8) .
C27 H27A 0.9900 .
C27 H27B 0.9900 .
C28 C29 1.501(8) .
C28 H28A 0.9900 .
C28 H28B 0.9900 .
C29 C30 1.533(9) .
C29 H29A 0.9900 .
C29 H29B 0.9900 .
C30 C31 1.517(9) .
C30 H30A 0.9900 .
C30 H30B 0.9900 .
C31 C32 1.527(8) .
C31 H31A 0.9900 .
C31 H31B 0.9900 .
C32 C33 1.526(8) .
C32 H32A 0.9900 .
C32 H32B 0.9900 .
C33 C34 1.535(9) .
C33 H33A 0.9900 .
C33 H33B 0.9900 .
C34 H34A 0.9800 .
C34 H34B 0.9800 .
C34 H34C 0.9800 .
C11B C12B 1.369(13) .
C11B H11B 0.9500 .
C12B O3B 1.374(12) .
C12B C13B 1.398(12) .
C13B H13B 0.9500 .
O3B C25B 1.442(11) .
C25B C26B 1.521(10) .
C25B H25C 0.9900 .
C25B H25D 0.9900 .
C26B C27B 1.522(10) .
C26B H26C 0.9900 .
C26B H26D 0.9900 .
C27B C28B 1.524(9) .
C27B H27C 0.9900 .
C27B H27D 0.9900 .
C28B C29B 1.500(13) .
C28B H28C 0.9900 .
C28B H28D 0.9900 .
C29B C30B 1.536(13) .
C29B H29C 0.9900 .
C29B H29D 0.9900 .
C30B C31B 1.515(14) .
C30B H30C 0.9900 .
C30B H30D 0.9900 .
C31B C32B 1.515(14) .
C31B H31C 0.9900 .
C31B H31D 0.9900 .
C32B C33B 1.519(16) .
C32B H32C 0.9900 .
C32B H32D 0.9900 .
C33B C34B 1.471(18) .
C33B H33C 0.9900 .
C33B H33D 0.9900 .
C34B H34D 0.9800 .
C34B H34E 0.9800 .
C34B H34F 0.9800 .
C35 O6 1.259(3) .
C35 O7 1.267(3) .
C35 C36 1.497(4) .
C36 C37 1.393(4) .
C36 C41 1.399(4) .
C37 C38 1.387(4) .
C37 H37 0.9500 .
C38 C39 1.387(4) .
C38 H38 0.9500 .
C39 C40 1.406(4) .
C39 H39 0.9500 .
C40 C41 1.389(4) .
C40 C42 1.436(4) .
C41 H41 0.9500 .
C42 C43 1.202(4) .
C43 C44 1.431(4) .
C44 C45 1.398(4) .
C44 C49 1.413(4) .
C45 C46 1.380(4) .
C45 H45 0.9500 .
C46 O8 1.374(17) .
C46 O8B 1.40(3) .
C46 C47 1.399(4) .
C47 C48 1.388(4) .
C47 H47 0.9500 .
C48 C49 1.410(4) .
C48 C50 1.430(4) .
C49 N2 1.380(4) .
C50 C51 1.200(4) .
C51 C52 1.435(4) .
C52 C57 1.388(4) .
C52 C53 1.400(4) .
C53 C54 1.383(4) .
C53 H53 0.9500 .
C54 C55 1.381(4) .
C54 H54 0.9500 .
C55 C56 1.401(4) .
C55 H55 0.9500 .
C56 C57 1.392(4) .
C56 C58 1.487(4) .
C57 H57 0.9500 .
C58 O9 1.263(3) .
C58 O10 1.265(3) .
O8 C59 1.441(8) .
C59 C60 1.512(8) .
C59 H59A 0.9900 .
C59 H59B 0.9900 .
C60 C61 1.534(9) .
C60 H60A 0.9900 .
C60 H60B 0.9900 .
C61 C62 1.482(8) .
C61 H61A 0.9900 .
C61 H61B 0.9900 .
C62 C63 1.507(8) .
C62 H62A 0.9900 .
C62 H62B 0.9900 .
C63 C64 1.541(10) .
C63 H63A 0.9900 .
C63 H63B 0.9900 .
C64 C65 1.509(10) .
C64 H64A 0.9900 .
C64 H64B 0.9900 .
C65 C66 1.559(11) .
C65 H65A 0.9900 .
C65 H65B 0.9900 .
C66 C67 1.489(11) .
C66 H66A 0.9900 .
C66 H66B 0.9900 .
C67 H67A 0.9800 .
C67 H67B 0.9800 .
C67 H67C 0.9800 .
O15 C85 1.426(17) .
O15 H15 0.8400 .
C85 H85A 0.9800 .
C85 H85B 0.9800 .
C85 H85C 0.9800 .
O8B C59B 1.445(14) .
C59B C60B 1.512(14) .
C59B H59C 0.9900 .
C59B H59D 0.9900 .
C60B C61B 1.511(11) .
C60B H60C 0.9900 .
C60B H60D 0.9900 .
C61B C62B 1.393(12) .
C61B H61C 0.9900 .
C61B H61D 0.9900 .
C62B C63B 1.493(13) .
C62B H62C 0.9900 .
C62B H62D 0.9900 .
C63B C64B 1.531(15) .
C63B H63C 0.9900 .
C63B H63D 0.9900 .
C64B C65B 1.544(15) .
C64B H64C 0.9900 .
C64B H64D 0.9900 .
C65B C66B 1.518(15) .
C65B H65C 0.9900 .
C65B H65D 0.9900 .
C66B C67B 1.485(15) .
C66B H66C 0.9900 .
C66B H66D 0.9900 .
C67B H67D 0.9800 .
C67B H67E 0.9800 .
C67B H67F 0.9800 .
O15B H15A 0.8472 .
O15B H15B 0.8513 .
C68 O11 1.413(4) .
C68 H68A 0.9800 .
C68 H68B 0.9800 .
C68 H68C 0.9800 .
C69 O13 1.445(6) .
C69 H69A 0.9800 .
C69 H69B 0.9800 .
C69 H69C 0.9800 .
O14 C70 1.343(8) .
C70 N3 1.309(7) .
C70 C71 1.478(7) .
C71 H71A 0.9800 .
C71 H71B 0.9800 .
C71 H71C 0.9800 .
N3 C72 1.419(7) .
N3 C73 1.461(7) .
C72 H72A 0.9800 .
C72 H72B 0.9800 .
C72 H72C 0.9800 .
C73 H73A 0.9800 .
C73 H73B 0.9800 .
C73 H73C 0.9800 .
O16 H16A 0.8517 .
O16 H16B 0.8429 .
O17 C74 1.382(19) .
O17 H17 0.8400 .
C74 H74A 0.9800 .
C74 H74B 0.9800 .
C74 H74C 0.9800 .
O18 C76 1.320(14) .
C76 N4 1.305(14) .
C76 C77 1.499(16) .
C77 H77A 0.9800 .
C77 H77B 0.9800 .
C77 H77C 0.9800 .
N4 C78 1.457(16) .
N4 C79 1.463(16) .
C78 H78A 0.9800 .
C78 H78B 0.9800 .
C78 H78C 0.9800 .
C79 H79A 0.9800 .
C79 H79B 0.9800 .
C79 H79C 0.9800 .
C75 O12 1.434(9) .
C75 H75A 0.9800 .
C75 H75B 0.9800 .
C75 H75C 0.9800 .
C82 O20 1.382(12) .
C82 H82A 0.9800 .
C82 H82B 0.9800 .
C82 H82C 0.9800 .
O20 H20A 0.8400 .
O21 H21A 0.8889 .
O21 H21B 0.8600 .
O22 C80 1.390(19) .
O22 H22 0.8400 .
C80 H80A 0.9800 .
C80 H80B 0.9800 .
C80 H80C 0.9800 .
O23 C81 1.52(2) .
O23 H23O 0.8400 .
C81 H81A 0.9800 .
C81 H81B 0.9800 .
C81 H81C 0.9800 .
C83 O12 1.661(13) .
C83 H83A 0.9800 .
C83 H83B 0.9800 .
C83 H83C 0.9800 .
N1 H1A 0.8800 .
N1 H1B 0.8800 .
N2 H2A 0.8800 .
N2 H2B 0.8800 .
O1 Cu1 1.9457(17) .
O2 Cu2 1.9651(17) .
O4 Cu2 1.9708(18) 3_666
O5 Cu1 1.9580(18) 3_666
O6 Cu1 1.9826(19) .
O7 Cu2 1.9549(19) .
O9 Cu2 1.9560(19) 3_666
O10 Cu1 1.9731(19) 3_666
O11 Cu1 2.1521(18) .
O11 H11O 0.827(19) .
O12 Cu2 2.164(2) .
O12 H12A 0.8400 .
O12 H12B 0.8400 .
O12 H12C 0.88(2) .
O12 H12D 0.870(17) .
O13 H13A 0.8400 .
Cu1 O5 1.9580(18) 3_666
Cu1 O10 1.9731(19) 3_666
Cu1 Cu2 2.6126(5) .
Cu2 O9 1.9559(19) 3_666
Cu2 O4 1.9706(18) 3_666

loop_
_geom_torsion_atom_site_label_1
_geom_torsion_atom_site_label_2
_geom_torsion_atom_site_label_3
_geom_torsion_atom_site_label_4
_geom_torsion
_geom_torsion_site_symmetry_4
O1 C1 C2 C7 164.4(2) .
O2 C1 C2 C7 -15.2(4) .
O1 C1 C2 C3 -18.0(4) .
O2 C1 C2 C3 162.4(3) .
C7 C2 C3 C4 0.9(5) .
C1 C2 C3 C4 -176.8(3) .
C2 C3 C4 C5 -2.3(6) .
C3 C4 C5 C6 1.5(7) .
C4 C5 C6 C7 0.8(6) .
C4 C5 C6 C8 177.5(4) .
C3 C2 C7 C6 1.5(4) .
C1 C2 C7 C6 179.1(3) .
C5 C6 C7 C2 -2.3(5) .
C8 C6 C7 C2 -178.9(3) .
C13 C14 C15 N1 -175.9(8) .
C16 C14 C15 N1 1.3(5) .
C13B C14 C15 N1 169.1(14) .
C13 C14 C15 C10 5.4(9) .
C16 C14 C15 C10 -177.3(3) .
C13B C14 C15 C10 -9.6(14) .
C11 C10 C15 N1 175.0(8) .
C9 C10 C15 N1 -2.1(5) .
C11B C10 C15 N1 -170.8(13) .
C11 C10 C15 C14 -6.3(9) .
C9 C10 C15 C14 176.5(3) .
C11B C10 C15 C14 7.9(14) .
C23 C18 C19 C20 -1.3(5) .
C17 C18 C19 C20 178.6(3) .
C18 C19 C20 C21 1.2(5) .
C19 C20 C21 C22 -0.5(5) .
C20 C21 C22 C23 -0.1(4) .
C20 C21 C22 C24 -177.5(3) .
C21 C22 C23 C18 0.0(4) .
C24 C22 C23 C18 177.4(3) .
C19 C18 C23 C22 0.7(4) .
C17 C18 C23 C22 -179.2(3) .
C23 C22 C24 O4 0.7(4) .
C21 C22 C24 O4 178.2(3) .
C23 C22 C24 O5 -178.1(3) .
C21 C22 C24 O5 -0.7(4) .
C15 C10 C11 C12 5.6(16) .
C9 C10 C11 C12 -177.3(9) .
C11B C10 C11 C12 -68(7) .
C10 C11 C12 O3 176.3(12) .
C10 C11 C12 C13 -3.9(18) .
C15 C14 C13 C12 -4.1(16) .
C16 C14 C13 C12 178.7(9) .
C13B C14 C13 C12 110(7) .
C11 C12 C13 C14 3.4(19) .
O3 C12 C13 C14 -176.8(11) .
C11 C12 O3 C25 -7.5(15) .
C13 C12 O3 C25 172.7(9) .
C12 O3 C25 C26 -173.6(7) .
O3 C25 C26 C27 72.0(7) .
C25 C26 C27 C28 -177.4(5) .
C26 C27 C28 C29 -64.0(9) .
C27 C28 C29 C30 -169.4(8) .
C28 C29 C30 C31 -178.7(10) .
C29 C30 C31 C32 -174.4(8) .
C30 C31 C32 C33 175.9(8) .
C31 C32 C33 C34 -69.1(9) .
C11 C10 C11B C12B 108(8) .
C15 C10 C11B C12B -6(3) .
C9 C10 C11B C12B -174.2(16) .
C10 C11B C12B O3B -177(2) .
C10 C11B C12B C13B 5(3) .
C11B C12B C13B C14 -6(3) .
O3B C12B C13B C14 175.8(19) .
C13 C14 C13B C12B -65(6) .
C15 C14 C13B C12B 8(3) .
C16 C14 C13B C12B 176.4(16) .
C11B C12B O3B C25B -22(3) .
C13B C12B O3B C25B 156.6(17) .
C12B O3B C25B C26B -163.2(13) .
O3B C25B C26B C27B -65.6(12) .
C25B C26B C27B C28B -178.2(7) .
C26B C27B C28B C29B 70.2(13) .
C27B C28B C29B C30B 176.6(12) .
C28B C29B C30B C31B 179.2(17) .
C29B C30B C31B C32B 178.2(17) .
C30B C31B C32B C33B -176(2) .
C31B C32B C33B C34B -169(2) .
O6 C35 C36 C37 10.0(4) .
O7 C35 C36 C37 -171.1(2) .
O6 C35 C36 C41 -168.0(2) .
O7 C35 C36 C41 11.0(3) .
C41 C36 C37 C38 -0.5(4) .
C35 C36 C37 C38 -178.4(2) .
C36 C37 C38 C39 1.0(4) .
C37 C38 C39 C40 -0.3(4) .
C38 C39 C40 C41 -0.8(4) .
C38 C39 C40 C42 -178.9(3) .
C39 C40 C41 C36 1.3(4) .
C42 C40 C41 C36 179.4(2) .
C37 C36 C41 C40 -0.7(4) .
C35 C36 C41 C40 177.3(2) .
C49 C44 C45 C46 -0.3(4) .
C43 C44 C45 C46 176.1(3) .
C44 C45 C46 O8 177.0(7) .
C44 C45 C46 O8B -169.8(14) .
C44 C45 C46 C47 1.4(4) .
O8 C46 C47 C48 -177.4(7) .
C45 C46 C47 C48 -1.2(4) .
O8B C46 C47 C48 170.1(13) .
C46 C47 C48 C49 -0.1(4) .
C46 C47 C48 C50 -178.8(3) .
C47 C48 C49 N2 -178.2(3) .
C50 C48 C49 N2 0.5(4) .
C47 C48 C49 C44 1.2(4) .
C50 C48 C49 C44 179.9(2) .
C45 C44 C49 N2 178.4(3) .
C43 C44 C49 N2 2.0(4) .
C45 C44 C49 C48 -1.0(4) .
C43 C44 C49 C48 -177.5(2) .
C57 C52 C53 C54 -0.8(4) .
C51 C52 C53 C54 178.3(3) .
C52 C53 C54 C55 1.6(5) .
C53 C54 C55 C56 -1.0(5) .
C54 C55 C56 C57 -0.5(4) .
C54 C55 C56 C58 177.1(3) .
C53 C52 C57 C56 -0.7(4) .
C51 C52 C57 C56 -179.8(2) .
C55 C56 C57 C52 1.4(4) .
C58 C56 C57 C52 -176.3(2) .
C57 C56 C58 O9 -5.4(3) .
C55 C56 C58 O9 177.0(2) .
C57 C56 C58 O10 173.0(2) .
C55 C56 C58 O10 -4.6(4) .
C45 C46 O8 C59 -4.2(15) .
O8B C46 O8 C59 -69(9) .
C47 C46 O8 C59 171.6(9) .
C46 O8 C59 C60 -177.6(10) .
O8 C59 C60 C61 60.3(15) .
C59 C60 C61 C62 -87.1(11) .
C60 C61 C62 C63 -176.6(7) .
C61 C62 C63 C64 -177.7(6) .
C62 C63 C64 C65 -172.9(7) .
C63 C64 C65 C66 178.1(7) .
C64 C65 C66 C67 68.3(12) .
O8 C46 O8B C59B 97(10) .
C45 C46 O8B C59B -26(3) .
C47 C46 O8B C59B 163(2) .
C46 O8B C59B C60B -167.5(19) .
O8B C59B C60B C61B 52(3) .
C59B C60B C61B C62B 135(3) .
C60B C61B C62B C63B -173(3) .
C61B C62B C63B C64B -38(3) .
C62B C63B C64B C65B -179(2) .
C63B C64B C65B C66B -173(3) .
C64B C65B C66B C67B -154(3) .
O14 C70 N3 C72 -5.8(6) .
C71 C70 N3 C72 176.6(5) .
O14 C70 N3 C73 171.8(5) .
C71 C70 N3 C73 -5.8(7) .
O18 C76 N4 C78 -3(2) .
C77 C76 N4 C78 -176.0(19) .
O18 C76 N4 C79 177.3(15) .
C77 C76 N4 C79 5(2) .
O2 C1 O1 Cu1 -4.8(4) .
C2 C1 O1 Cu1 175.58(16) .
O1 C1 O2 Cu2 -3.0(3) .
C2 C1 O2 Cu2 176.57(16) .
O5 C24 O4 Cu2 12.6(4) 3_666
C22 C24 O4 Cu2 -166.07(18) 3_666
O4 C24 O5 Cu1 -3.0(4) 3_666
C22 C24 O5 Cu1 175.70(18) 3_666
O7 C35 O6 Cu1 -14.2(4) .
C36 C35 O6 Cu1 164.65(16) .
O6 C35 O7 Cu2 5.0(4) .
C36 C35 O7 Cu2 -173.78(15) .
O10 C58 O9 Cu2 -1.9(4) 3_666
C56 C58 O9 Cu2 176.34(16) 3_666
O9 C58 O10 Cu1 11.5(4) 3_666
C56 C58 O10 Cu1 -166.68(16) 3_666
